data_1550817
loop_
_publ_author_name
'Wang, Zhi'
'Sun, Hao-Tian'
'Kurmoo, Mohamedally'
'Liu, Qing-Yun'
'Zhuang, Gui-Lin'
'Zhao, Quan-Qin'
'Wang, Xing-Po'
'Tung, Chen-Ho'
'Sun, Di'

_publ_section_title
;
 Carboxylic acid stimulated silver shell isomerism in a triple core--shell
 Ag <sub>84</sub> nanocluster
;
_journal_issue 18
_journal_name_full 'Chemical Science'
_journal_page_first 4862
_journal_page_last 4867
_journal_paper_doi 10.1039/C8SC05666H
_journal_volume 10
_journal_year 2019
_chemical_formula_moiety 'C192 H406 Ag84 O88 S42 W14, 2(C H3 O)'
_chemical_formula_sum 'C194 H412 Ag84 O90 S42 W14'
_chemical_formula_weight 17166.71
_space_group_crystal_system triclinic
_space_group_IT_number 2
_space_group_name_Hall '-P 1'
_space_group_name_H-M_alt 'P -1'
_symmetry_space_group_name_Hall '-P 1'
_symmetry_space_group_name_H-M 'P -1'
_atom_sites_solution_hydrogens mixed
_atom_sites_solution_primary dual
_audit_creation_date 2018-02-26
_audit_creation_method
;
Olex2 1.2
(compiled 2017.08.10 svn.r3458 for OlexSys, GUI svn.r5381)
;
_audit_update_record
;
2018-11-14 deposited with the CCDC.    2019-03-29 downloaded from the CCDC.
;
_cell_angle_alpha 109.7140(10)
_cell_angle_beta 100.1000(10)
_cell_angle_gamma 109.0090(10)
_cell_formula_units_Z 1
_cell_length_a 20.2607(2)
_cell_length_b 20.6711(2)
_cell_length_c 26.2425(3)
_cell_measurement_reflns_used 57340
_cell_measurement_temperature 99.99(10)
_cell_measurement_theta_max 30.8580
_cell_measurement_theta_min 3.3780
_cell_volume 9266.3(2)
_computing_cell_refinement 'CrysAlisPro 1.171.39.30d (Rigaku OD, 2017)'
_computing_data_collection 'CrysAlisPro 1.171.39.30d (Rigaku OD, 2017)'
_computing_data_reduction 'CrysAlisPro 1.171.39.30d (Rigaku OD, 2017)'
_computing_molecular_graphics 'Olex2 (Dolomanov et al., 2009)'
_computing_publication_material 'Olex2 (Dolomanov et al., 2009)'
_computing_structure_refinement 'XL (Sheldrick, 2008)'
_computing_structure_solution 'ShelXT (Sheldrick, 2015)'
_diffrn_ambient_environment N~2~
_diffrn_ambient_temperature 99.99(10)
_diffrn_detector 'CCD plate'
_diffrn_detector_type HyPix
_diffrn_measured_fraction_theta_full 0.991
_diffrn_measured_fraction_theta_max 0.991
_diffrn_measurement_details
;
List of Runs (angles in degrees, time in seconds):

  # Type    Start    End  Width  t~exp~   \w     \q     \k     \f   Frames
#--------------------------------------------------------------------------
  1  \w     -6.00  75.00   0.50   40.00    --    6.48  57.00  60.00  162
  2  \w     -5.00  75.00   0.50   40.00    --    6.48  46.00-177.00  160
  3  \w    -21.00  28.00   0.50   40.00    --   -5.30 -99.00   0.00   98
  4  \w    -63.00  20.00   0.50   40.00    --    6.48 -46.00  33.00  166
  5  \w    -64.00  17.00   0.50   40.00    --    6.48 -19.00 -90.00  162
;
_diffrn_measurement_device 'four-circle diffractometer'
_diffrn_measurement_device_type 'XtaLAB Synergy, Dualflex, HyPix'
_diffrn_measurement_method '\w scans'
_diffrn_orient_matrix_type 'CrysAlisPro convention (1999,Acta A55,543-557)'
_diffrn_orient_matrix_UB_11 0.0385537000
_diffrn_orient_matrix_UB_12 0.0120603000
_diffrn_orient_matrix_UB_13 0.0053443000
_diffrn_orient_matrix_UB_21 -0.0009383000
_diffrn_orient_matrix_UB_22 0.0207212000
_diffrn_orient_matrix_UB_23 -0.0166404000
_diffrn_orient_matrix_UB_31 0.0063822000
_diffrn_orient_matrix_UB_32 0.0321038000
_diffrn_orient_matrix_UB_33 0.0247638000
_diffrn_radiation_monochromator mirror
_diffrn_radiation_probe x-ray
_diffrn_radiation_type MoK\a
_diffrn_radiation_wavelength 0.71073
_diffrn_reflns_av_R_equivalents 0.0295
_diffrn_reflns_av_unetI/netI 0.0270
_diffrn_reflns_Laue_measured_fraction_full 0.991
_diffrn_reflns_Laue_measured_fraction_max 0.991
_diffrn_reflns_limit_h_max 24
_diffrn_reflns_limit_h_min -24
_diffrn_reflns_limit_k_max 24
_diffrn_reflns_limit_k_min -24
_diffrn_reflns_limit_l_max 31
_diffrn_reflns_limit_l_min -31
_diffrn_reflns_number 96913
_diffrn_reflns_point_group_measured_fraction_full 0.991
_diffrn_reflns_point_group_measured_fraction_max 0.991
_diffrn_reflns_theta_full 25.123
_diffrn_reflns_theta_max 25.123
_diffrn_reflns_theta_min 3.270
_diffrn_source 'micro-focus sealed X-ray tube'
_diffrn_source_type 'PhotonJet (Mo) X-ray Source'
_exptl_absorpt_coefficient_mu 8.936
_exptl_absorpt_correction_T_max 1.00000
_exptl_absorpt_correction_T_min 0.56599
_exptl_absorpt_correction_type multi-scan
_exptl_absorpt_process_details
;
CrysAlisPro 1.171.39.30d (Rigaku Oxford Diffraction, 2017)
Empirical absorption correction using spherical harmonics,
 implemented in SCALE3 ABSPACK scaling algorithm.
;
_exptl_crystal_colour red
_exptl_crystal_colour_primary red
_exptl_crystal_density_diffrn 3.076
_exptl_crystal_description block
_exptl_crystal_F_000 7952
_exptl_crystal_size_max 0.08
_exptl_crystal_size_mid 0.07
_exptl_crystal_size_min 0.05
_refine_diff_density_max 3.937
_refine_diff_density_min -1.789
_refine_diff_density_rms 0.272
_refine_ls_extinction_method none
_refine_ls_goodness_of_fit_ref 1.041
_refine_ls_hydrogen_treatment constr
_refine_ls_matrix_type full
_refine_ls_number_parameters 2033
_refine_ls_number_reflns 32790
_refine_ls_number_restraints 383
_refine_ls_restrained_S_all 1.046
_refine_ls_R_factor_all 0.0637
_refine_ls_R_factor_gt 0.0578
_refine_ls_shift/su_max 0.039
_refine_ls_shift/su_mean 0.000
_refine_ls_structure_factor_coef Fsqd
_refine_ls_weighting_details 'w=1/[\s^2^(Fo^2^)+(0.0906P)^2^+124.7965P] where P=(Fo^2^+2Fc^2^)/3'
_refine_ls_weighting_scheme calc
_refine_ls_wR_factor_gt 0.1548
_refine_ls_wR_factor_ref 0.1596
_reflns_Friedel_coverage 0.000
_reflns_number_gt 29005
_reflns_number_total 32790
_reflns_threshold_expression 'I > 2\s(I)'
_cod_data_source_file c8sc05666h2.cif
_cod_data_source_block SD_Ag84a
_cod_original_cell_volume 9266.29(18)
_cod_database_code 1550817
_shelx_shelxl_version_number 2014/7
_chemical_oxdiff_formula AgS
_shelx_space_group_comment
;
The symmetry employed for this shelxl refinement is uniquely defined
by the following loop, which should always be used as a source of
symmetry information in preference to the above space-group names.
They are only intended as comments.
;
_shelx_estimated_absorpt_t_max 0.664
_shelx_estimated_absorpt_t_min 0.535
_reflns_odcompleteness_completeness 99.32
_reflns_odcompleteness_iscentric 1
_reflns_odcompleteness_theta 26.32
_olex2_refinement_description
;
1. Fixed Uiso
 At 1.2 times of:
  All C(H) groups, All C(H,H) groups
 At 1.5 times of:
  All C(H,H,H) groups
2. Restrained distances
 O36-O35
 2.35 with sigma of 0.01
 C65-C66
 1.55 with sigma of 0.01
 C64-C65
 1.55 with sigma of 0.01
 C64-C66
 2.35 with sigma of 0.01
 C66-O35
 2.35 with sigma of 0.01
 C73-C74
 1.55 with sigma of 0.01
 C72-C73
 1.55 with sigma of 0.01
 C72-C74
 2.35 with sigma of 0.01
 C68-C70
 2.35 with sigma of 0.01
 C69-C68
 1.55 with sigma of 0.01
 C70-C69
 1.55 with sigma of 0.01
 C69-C71
 2.35 with sigma of 0.01
 C70-C71
 1.55 with sigma of 0.01
 C77-C78
 1.55 with sigma of 0.01
 C91-C90
 1.55 with sigma of 0.01
 O36-C67
 1.25 with sigma of 0.01
 C67-O35
 1.25 with sigma of 0.01
 C67-C66
 1.55 with sigma of 0.01
 C67-C65
 2.35 with sigma of 0.01
 C82-C83
 1.55 with sigma of 0.01
 C5-S6
 1.85 with sigma of 0.01
 Ag3B-C5
 3 with sigma of 0.01
 C34-C36
 1.55 with sigma of 0.01
 C29-C28
 1.55 with sigma of 0.01
 C81-C82
 1.55 with sigma of 0.01
 C80-C81
 1.55 with sigma of 0.01
 C80-C82
 2.64 with sigma of 0.01
 C5-C4
 1.55 with sigma of 0.01
 C4-S6
 2.75 with sigma of 0.01
 C62-Ag3A
 3 with sigma of 0.01
 C29-C30
 1.55 with sigma of 0.01
 C28-C30
 2.35 with sigma of 0.01
 C20-S13
 1.85 with sigma of 0.01
 C5-C6
 1.55 with sigma of 0.01
 S6-C6
 2.75 with sigma of 0.01
 C6-C4
 2.35 with sigma of 0.01
 C6-Ag3B
 3.2 with sigma of 0.01
 C61-C62
 1.55 with sigma of 0.01
 C62-C63
 1.55 with sigma of 0.01
3. Restrained planarity
 C66, C67, O35, O36
 with sigma of 0.01
4. Uiso/Uaniso restraints and constraints
C72 \\sim C73 \\sim C74 \\sim C75 \\sim O27 \\sim O28: within 1.7A with sigma
of 0.004 and sigma for terminal atoms of 0.008
C68 \\sim C69 \\sim C70 \\sim C71 \\sim O33 \\sim O34: within 1.7A with sigma
of 0.004 and sigma for terminal atoms of 0.008
C76 \\sim C77 \\sim C78 \\sim C79 \\sim O29 \\sim O30: within 1.7A with sigma
of 0.004 and sigma for terminal atoms of 0.008
C7 \\sim C8 \\sim C9 \\sim C88 \\sim O37 \\sim O38: within 1.7A with sigma of
0.004 and sigma for terminal atoms of 0.008
C34 \\sim C35 \\sim C36: within 1.7A with sigma of 0.004 and sigma for terminal
atoms of 0.08
C13 \\sim C14 \\sim C15: within 1.7A with sigma of 0.004 and sigma for terminal
atoms of 0.008
C55 \\sim C56 \\sim C57: within 1.7A with sigma of 0.004 and sigma for terminal
atoms of 0.008
C89 \\sim C90 \\sim C91 \\sim C92 \\sim O41 \\sim O42: within 1.7A with sigma
of 0.004 and sigma for terminal atoms of 0.008
Ag4 \\sim Ag4A: within 1.7A with sigma of 0.004 and sigma for terminal atoms of
0.08
Ag9 \\sim Ag9A: within 1.7A with sigma of 0.004 and sigma for terminal atoms of
0.08
Ag6 \\sim Ag6A: within 1.7A with sigma of 0.004 and sigma for terminal atoms of
0.08
Ag7B \\sim Ag16: within 1.7A with sigma of 0.004 and sigma for terminal atoms
of 0.08
Ag17: within 1.7A with sigma of 0.004 and sigma for terminal atoms of 0.008
Ag8B \\sim Ag17: within 1.7A with sigma of 0.004 and sigma for terminal atoms
of 0.08
C64 \\sim C65 \\sim C66 \\sim C67 \\sim O35 \\sim O36: within 1.7A with sigma
of 0.004 and sigma for terminal atoms of 0.008
Ag3 \\sim Ag3A: within 1.7A with sigma of 0.004 and sigma for terminal atoms of
0.08
Ag1 \\sim Ag1A: within 1.7A with sigma of 0.004 and sigma for terminal atoms of
0.08
Ag8 \\sim Ag8A: within 1.7A with sigma of 0.004 and sigma for terminal atoms of
0.08
Ag1B \\sim Ag10: within 1.7A with sigma of 0.004 and sigma for terminal atoms
of 0.08
Ag2B \\sim Ag11: within 1.7A with sigma of 0.004 and sigma for terminal atoms
of 0.08
Ag3B \\sim Ag12 \\sim Ag38: within 1.7A with sigma of 0.001 and sigma for
terminal atoms of 0.004
Ag5B \\sim Ag14: within 1.7A with sigma of 0.004 and sigma for terminal atoms
of 0.08
Ag4B \\sim Ag13 \\sim Ag31: within 1.7A with sigma of 0.004 and sigma for
terminal atoms of 0.08
C80 \\sim C81 \\sim C82 \\sim C83 \\sim O25 \\sim O26: within 1.7A with sigma
of 0.004 and sigma for terminal atoms of 0.008
C28 \\sim C29 \\sim C30 \\sim S16: within 1.7A with sigma of 0.004 and sigma
for terminal atoms of 0.008
C45 \\sim C44 \\sim C43: within 1.7A with sigma of 0.004 and sigma for terminal
atoms of 0.08
C21 \\sim C20 \\sim C19 \\sim S13: within 1.7A with sigma of 0.004 and sigma
for terminal atoms of 0.08
C4 \\sim C5 \\sim C6 \\sim S6: within 1.7A with sigma of 0.002 and sigma for
terminal atoms of 0.004
C62 \\sim S21 \\sim C63 \\sim C61: within 1.7A with sigma of 0.004 and sigma
for terminal atoms of 0.008
5. Others
 Sof(Ag1A)=1-FVAR(1)
 Sof(Ag1)=FVAR(1)
 Sof(Ag2A)=1-FVAR(2)
 Sof(Ag2)=FVAR(2)
 Sof(Ag3A)=1-FVAR(3)
 Sof(Ag3)=FVAR(3)
 Sof(Ag4A)=1-FVAR(4)
 Sof(Ag4)=FVAR(4)
 Sof(Ag5A)=1-FVAR(5)
 Sof(Ag5)=FVAR(5)
 Sof(Ag6A)=1-FVAR(6)
 Sof(Ag6)=FVAR(6)
 Sof(Ag7A)=1-FVAR(7)
 Sof(Ag7)=FVAR(7)
 Sof(Ag8A)=1-FVAR(8)
 Sof(Ag8)=FVAR(8)
 Sof(Ag9A)=1-FVAR(9)
 Sof(Ag9)=FVAR(9)
 Sof(Ag1B)=1-FVAR(10)
 Sof(Ag10)=FVAR(10)
 Sof(Ag2B)=1-FVAR(11)
 Sof(Ag11)=FVAR(11)
 Sof(Ag3B)=1-FVAR(12)
 Sof(Ag12)=FVAR(12)
 Sof(Ag4B)=Sof(Ag5B)=1-FVAR(13)
 Sof(Ag13)=Sof(Ag14)=FVAR(13)
 Sof(Ag7B)=1-FVAR(14)
 Sof(Ag16)=FVAR(14)
 Sof(Ag9B)=1-FVAR(15)
 Sof(Ag18)=FVAR(15)
 Fixed Sof: Ag8B(0.1) Ag17(0.9)
6.a Riding coordinates:
 C1(H1A,H1B,H1C), C3(H3A,H3B,H3C), C7(H7A,H7B,H7C), C10(H10A,H10B,H10C),
 C12(H12A,H12B,H12C), C13(H13A,H13B,H13C), C15(H15A,H15B,H15C), C16(H16A,H16B,
 H16C), C18(H18A,H18B,H18C), C19(H19A,H19B,H19C), C21(H21A,H21B,H21C), C22(H22A,
 H22B,H22C), C24(H24A,H24B,H24C), C25(H25A,H25B,H25C), C27(H27A,H27B,H27C),
 C28(H28A,H28B,H28C), C30(H30A,H30B,H30C), C31(H31A,H31B,H31C), C33(H33A,H33B,
 H33C), C34(H34A,H34B,H34C), C35(H35A,H35B,H35C), C37(H37A,H37B,H37C), C39(H39A,
 H39B,H39C), C40(H40A,H40B,H40C), C42(H42A,H42B,H42C), C43(H43A,H43B,H43C),
 C45(H45A,H45B,H45C), C46(H46A,H46B,H46C), C48(H48A,H48B,H48C), C49(H49A,H49B,
 H49C), C51(H51A,H51B,H51C), C52(H52A,H52B,H52C), C54(H54A,H54B,H54C), C55(H55A,
 H55B,H55C), C57(H57A,H57B,H57C), C58(H58A,H58B,H58C), C60(H60A,H60B,H60C),
 C62(H62), C64(H64A,H64B,H64C), C68(H68A,H68B,H68C), C72(H72A,H72B,H72C),
 C76(H76A,H76B,H76C), C84(H84A,H84B,H84C), C89(H89A,H89B,H89C), C93(H93A,H93B,
 H93C)
6.b Ternary CH refined with riding coordinates:
 C2(H2), C5(H5), C11(H11), C14(H14), C17(H17), C20(H20), C23(H23), C26(H26),
 C29(H29), C32(H32), C36(H36), C38(H38), C41(H41), C44(H44), C47(H47), C50(H50),
  C53(H53), C56(H56), C59(H59)
6.c Secondary CH2 refined with riding coordinates:
 C8(H8A,H8B), C9(H9A,H9B), C65(H65A,H65B), C66(H66A,H66B), C69(H69A,H69B),
 C70(H70A,H70B), C73(H73A,H73B), C74(H74A,H74B), C77(H77A,H77B), C78(H78A,H78B),
  C81(H81A,H81B), C82(H82A,H82B), C85(H85A,H85B), C86(H86A,H86B), C90(H90A,
 H90B), C91(H91A,H91B), C94(H94A,H94B), C95(H95A,H95B)
6.d Me refined with riding coordinates:
 C4(H4A,H4B,H4C), C6(H6A,H6B,H6C), C61(H61A,H61B,H61C), C63(H63A,H63B,H63C),
 C80(H80A,H80B,H80C)
6.e Idealised Me refined as rotating group:
 C97(H97A,H97B,H97C)
;
_olex2_submission_special_instructions 'No special instructions were received'
_oxdiff_exptl_absorpt_empirical_details
;
Empirical correction (ABSPACK) includes:
- Absorption correction using spherical harmonics
- Frame scaling
;
_oxdiff_exptl_absorpt_empirical_full_max 1.474
_oxdiff_exptl_absorpt_empirical_full_min 0.723

loop_
_space_group_symop_operation_xyz
'x, y, z'
'-x, -y, -z'

loop_
_atom_site_label
_atom_site_type_symbol
_atom_site_fract_x
_atom_site_fract_y
_atom_site_fract_z
_atom_site_U_iso_or_equiv
_atom_site_adp_type
_atom_site_occupancy
_atom_site_site_symmetry_order
_atom_site_calc_flag
_atom_site_refinement_flags_posn
_atom_site_refinement_flags_adp
_atom_site_refinement_flags_occupancy
_atom_site_disorder_assembly
_atom_site_disorder_group
Ag1 Ag 0.4296(4) 0.1155(3) 0.1062(3) 0.0911(17) Uani 0.578(15) 1 d . U P A 1
Ag1A Ag 0.4085(5) 0.1178(4) 0.1259(4) 0.1006(17) Uani 0.422(15) 1 d . U P A 2
Ag1B Ag 0.5559(9) 0.1911(9) 0.2572(6) 0.075(3) Uani 0.096(3) 1 d . U P A 2
Ag2 Ag 0.2960(2) 0.5894(2) 0.41118(8) 0.0550(8) Uani 0.818(14) 1 d . . P A 1
Ag2A Ag 0.3312(13) 0.6271(16) 0.4175(4) 0.076(6) Uani 0.182(14) 1 d . . P A 2
Ag2B Ag 0.1948(7) 0.1529(7) 0.2300(6) 0.060(3) Uani 0.082(3) 1 d . U P A 2
Ag3 Ag 0.10329(7) 0.33888(7) 0.31152(5) 0.0512(4) Uani 0.824(3) 1 d . U P A 1
Ag3A Ag 0.1245(4) 0.3936(5) 0.2838(3) 0.081(2) Uani 0.176(3) 1 d D U P A 2
Ag3B Ag 0.6538(8) 0.3298(9) 0.2403(6) 0.086(5) Uani 0.100(4) 1 d D U P A 2
Ag4 Ag 0.22675(7) 0.45580(9) 0.25221(6) 0.0597(4) Uani 0.872(4) 1 d . U P A 1
Ag4A Ag 0.2408(5) 0.5149(7) 0.2604(4) 0.066(2) Uani 0.128(4) 1 d . U P A 2
Ag4B Ag 0.1425(7) 0.0695(8) 0.2903(7) 0.102(6) Uani 0.107(3) 1 d . U P A 2
Ag5 Ag 0.14201(9) 0.16320(15) 0.37565(8) 0.0620(8) Uani 0.853(9) 1 d . . P A 1
Ag5A Ag 0.1297(5) 0.2009(8) 0.3916(4) 0.065(4) Uani 0.147(9) 1 d . . P A 2
Ag5B Ag 0.2849(8) 0.0772(8) 0.1591(5) 0.081(3) Uani 0.107(3) 1 d . U P A 2
Ag6 Ag 0.80404(7) 0.67069(15) 0.43721(6) 0.0526(5) Uani 0.857(7) 1 d . U P A 1
Ag6A Ag 0.8032(4) 0.6342(9) 0.4377(4) 0.050(2) Uani 0.143(7) 1 d . U P A 2
Ag7 Ag 0.59925(12) 0.69732(14) 0.28284(9) 0.0589(7) Uani 0.874(8) 1 d . . P A 1
Ag7A Ag 0.5586(12) 0.6534(12) 0.2581(7) 0.072(6) Uani 0.126(8) 1 d . . P A 2
Ag7B Ag 0.5917(13) 0.7751(9) 0.3785(7) 0.071(3) Uani 0.079(4) 1 d . U P A 2
Ag8 Ag 0.48178(10) 0.27870(10) 0.13727(8) 0.0600(5) Uani 0.882(7) 1 d . U P A 1
Ag8A Ag 0.4610(7) 0.2595(8) 0.1551(6) 0.060(3) Uani 0.118(7) 1 d . U P A 2
Ag8B Ag 0.7766(10) 0.6606(11) 0.5563(7) 0.051(2) Uani 0.1 1 d . U P A 2
Ag9 Ag 0.09182(9) 0.21534(9) 0.21197(11) 0.0614(5) Uani 0.879(7) 1 d . U P A 1
Ag9A Ag 0.0942(6) 0.2288(8) 0.2412(8) 0.063(2) Uani 0.121(7) 1 d . U P A 2
Ag9B Ag 0.3131(11) 0.0573(10) 0.2981(8) 0.060(6) Uani 0.059(4) 1 d . . P A 2
Ag10 Ag 0.50077(10) 0.12721(9) 0.23167(6) 0.0777(5) Uani 0.904(3) 1 d . U P A 1
Ag11 Ag 0.14978(6) 0.13304(6) 0.25940(5) 0.0551(3) Uani 0.918(3) 1 d . U P A 1
Ag12 Ag 0.60567(7) 0.29551(7) 0.28458(5) 0.0582(4) Uani 0.900(4) 1 d . U P A 1
Ag13 Ag 0.21177(7) 0.03713(7) 0.30682(6) 0.0642(4) Uani 0.893(3) 1 d . U P A 1
Ag14 Ag 0.25700(8) 0.12098(9) 0.16379(6) 0.0738(5) Uani 0.893(3) 1 d . U P A 1
Ag15 Ag 0.46259(6) 0.51205(7) 0.18431(5) 0.0596(3) Uani 1 1 d . . . . .
Ag16 Ag 0.54113(9) 0.75592(7) 0.38139(5) 0.0618(4) Uani 0.921(4) 1 d . U P A 1
Ag17 Ag 0.75845(8) 0.64227(9) 0.53928(6) 0.0455(4) Uani 0.9 1 d . U P A 1
Ag18 Ag 0.33515(7) 0.05623(7) 0.23966(6) 0.0693(4) Uani 0.941(4) 1 d . . P A 1
Ag19 Ag 0.24264(8) 0.19526(8) 0.08037(7) 0.0822(4) Uani 1 1 d . . . . .
Ag20 Ag 0.36441(7) 0.18537(7) 0.03444(5) 0.0635(3) Uani 1 1 d . . . . .
Ag21 Ag 0.15353(7) 0.29217(8) 0.14665(7) 0.0784(4) Uani 1 1 d . . . . .
Ag22 Ag 0.15012(9) 0.34601(9) 0.05123(8) 0.0954(5) Uani 1 1 d . . . . .
Ag23 Ag 0.37412(7) 0.59421(6) 0.21716(5) 0.0614(3) Uani 1 1 d . . . . .
Ag24 Ag 0.38174(7) 0.70588(7) 0.33351(5) 0.0670(3) Uani 1 1 d . . . . .
Ag25 Ag 0.50395(7) 0.70842(6) 0.47412(5) 0.0599(3) Uani 1 1 d . . . . .
Ag26 Ag 0.56579(5) 0.58655(4) 0.49947(3) 0.03847(18) Uani 1 1 d . . . . .
Ag27 Ag 0.48841(4) 0.44162(4) 0.41768(3) 0.03487(17) Uani 1 1 d . . . . .
Ag28 Ag 0.41324(5) 0.52321(5) 0.47195(4) 0.03819(18) Uani 1 1 d . . . . .
Ag29 Ag 0.19586(7) 0.46164(7) 0.42459(5) 0.0615(3) Uani 1 1 d . . . . .
Ag30 Ag 0.27923(8) 0.21241(7) 0.50788(5) 0.0720(3) Uani 1 1 d . . . . .
Ag31 Ag 0.37116(8) 0.11579(7) 0.43320(6) 0.0703(3) Uani 1 1 d . U . . .
Ag32 Ag 0.46885(7) 0.11582(8) 0.33946(6) 0.0699(3) Uani 1 1 d . . . . .
Ag33 Ag 0.33104(10) 0.35531(9) 0.07625(6) 0.0857(4) Uani 1 1 d . . . . .
Ag34 Ag 0.55571(7) 0.43550(7) 0.14110(5) 0.0654(3) Uani 1 1 d . . . . .
Ag35 Ag 0.68765(7) 0.53722(8) 0.24114(5) 0.0737(3) Uani 1 1 d . . . . .
Ag36 Ag 0.75643(7) 0.48186(6) 0.33638(5) 0.0641(3) Uani 1 1 d . . . . .
Ag37 Ag 0.78683(6) 0.43163(6) 0.45222(5) 0.0578(3) Uani 1 1 d . . . . .
Ag38 Ag 0.66141(6) 0.28883(6) 0.41457(5) 0.0598(3) Uani 1 1 d . U . . .
Ag39 Ag 0.65320(5) 0.48622(5) 0.43657(4) 0.04313(19) Uani 1 1 d . . . . .
Ag40 Ag 0.21712(8) 0.50270(8) 0.12152(7) 0.0794(4) Uani 1 1 d . . . . .
Ag41 Ag 0.74019(8) 0.69231(8) 0.32191(7) 0.0738(3) Uani 1 1 d . . . . .
Ag42 Ag 0.53367(5) 0.32211(5) 0.43144(4) 0.0462(2) Uani 1 1 d . . . . .
C1 C 0.8793(9) 0.3839(11) 0.3501(9) 0.082(5) Uani 1 1 d . . . . .
H1A H 0.8919 0.4285 0.3433 0.123 Uiso 1 1 d R . . . .
H1B H 0.9112 0.3599 0.3394 0.123 Uiso 1 1 d R . . . .
H1C H 0.8853 0.3975 0.3899 0.123 Uiso 1 1 d R . . . .
C2 C 0.8015(8) 0.3297(9) 0.3156(7) 0.060(3) Uani 1 1 d . . . . .
H2 H 0.7933 0.3232 0.2759 0.072 Uiso 1 1 calc R . . . .
C3 C 0.7819(11) 0.2530(10) 0.3168(10) 0.089(6) Uani 1 1 d . . . . .
H3A H 0.7729 0.2546 0.3518 0.133 Uiso 1 1 d R . . . .
H3B H 0.8219 0.2385 0.3134 0.133 Uiso 1 1 d R . . . .
H3C H 0.7384 0.2170 0.2851 0.133 Uiso 1 1 d R . . . .
C4 C 0.6653(16) 0.187(3) 0.173(2) 0.299(19) Uiso 1 1 d D U . . .
H4A H 0.6530 0.1557 0.1931 0.448 Uiso 1 1 calc R . . . .
H4B H 0.6926 0.1700 0.1492 0.448 Uiso 1 1 calc R . . . .
H4C H 0.6947 0.2384 0.2001 0.448 Uiso 1 1 calc R . . . .
C5 C 0.5948(11) 0.1813(12) 0.1362(11) 0.298(19) Uiso 1 1 d D U . . .
H5 H 0.5646 0.1295 0.1073 0.357 Uiso 1 1 calc R . . . .
C6 C 0.6257(16) 0.2337(19) 0.1086(9) 0.300(19) Uiso 1 1 d D U . . .
H6A H 0.5858 0.2351 0.0838 0.450 Uiso 1 1 calc R . . . .
H6B H 0.6564 0.2837 0.1378 0.450 Uiso 1 1 calc R . . . .
H6C H 0.6543 0.2153 0.0868 0.450 Uiso 1 1 calc R . . . .
C7 C 0.7858(15) 0.335(2) 0.0221(12) 0.149(7) Uani 1 1 d . U . . .
H7A H 0.7725 0.3278 -0.0171 0.224 Uiso 1 1 d R . . . .
H7B H 0.7830 0.2884 0.0236 0.224 Uiso 1 1 d R . . . .
H7C H 0.8353 0.3731 0.0422 0.224 Uiso 1 1 d R . . . .
C8 C 0.7383(15) 0.361(2) 0.0491(11) 0.145(5) Uani 1 1 d . U . . .
H8A H 0.7134 0.3779 0.0245 0.174 Uiso 1 1 calc R . . . .
H8B H 0.7009 0.3177 0.0490 0.174 Uiso 1 1 calc R . . . .
C9 C 0.7627(14) 0.414(2) 0.0997(11) 0.143(5) Uani 1 1 d . U . . .
H9A H 0.7969 0.4580 0.0983 0.172 Uiso 1 1 calc R . . . .
H9B H 0.7922 0.3988 0.1231 0.172 Uiso 1 1 calc R . . . .
C10 C 0.9346(11) 0.6256(16) 0.3633(10) 0.106(8) Uani 1 1 d . . . . .
H10A H 0.9224 0.6355 0.3981 0.158 Uiso 1 1 d R . . . .
H10B H 0.9821 0.6633 0.3705 0.158 Uiso 1 1 d R . . . .
H10C H 0.9355 0.5766 0.3495 0.158 Uiso 1 1 d R . . . .
C11 C 0.8818(8) 0.6278(10) 0.3224(7) 0.067(4) Uani 1 1 d . . . . .
H11 H 0.8739 0.5887 0.2852 0.080 Uiso 1 1 calc R . . . .
C12 C 0.9062(14) 0.7027(17) 0.3179(14) 0.128(10) Uani 1 1 d . . . . .
H12A H 0.8632 0.7071 0.3001 0.192 Uiso 1 1 d R . . . .
H12B H 0.9368 0.7012 0.2938 0.192 Uiso 1 1 d R . . . .
H12C H 0.9333 0.7455 0.3542 0.192 Uiso 1 1 d R . . . .
C13 C 0.6991(13) 0.6360(13) 0.1564(9) 0.103(5) Uani 1 1 d . U . . .
H13A H 0.7258 0.6665 0.1963 0.154 Uiso 1 1 d R . . . .
H13B H 0.7145 0.6646 0.1351 0.154 Uiso 1 1 d R . . . .
H13C H 0.7089 0.5918 0.1438 0.154 Uiso 1 1 d R . . . .
C14 C 0.6209(13) 0.6137(12) 0.1481(8) 0.094(5) Uani 1 1 d . U . . .
H14 H 0.5928 0.5721 0.1101 0.113 Uiso 1 1 calc R . . . .
C15 C 0.6042(14) 0.6781(12) 0.1518(9) 0.101(5) Uani 1 1 d . U . . .
H15A H 0.5518 0.6628 0.1419 0.152 Uiso 1 1 d R . . . .
H15B H 0.6219 0.6962 0.1254 0.152 Uiso 1 1 d R . . . .
H15C H 0.6278 0.7177 0.1898 0.152 Uiso 1 1 d R . . . .
C16 C 0.3252(11) 0.4804(14) 0.0129(7) 0.092(6) Uani 1 1 d . . . . .
H16A H 0.3364 0.4370 0.0036 0.139 Uiso 1 1 d R . . . .
H16B H 0.3382 0.5046 -0.0117 0.139 Uiso 1 1 d R . . . .
H16C H 0.2734 0.4649 0.0075 0.139 Uiso 1 1 d R . . . .
C17 C 0.3678(10) 0.5341(10) 0.0718(7) 0.070(4) Uani 1 1 d . . . . .
H17 H 0.4200 0.5458 0.0765 0.084 Uiso 1 1 calc R . . . .
C18 C 0.3586(13) 0.6040(13) 0.0861(9) 0.096(6) Uani 1 1 d . . . . .
H18A H 0.3085 0.5952 0.0840 0.144 Uiso 1 1 d R . . . .
H18B H 0.3717 0.6247 0.0597 0.144 Uiso 1 1 d R . . . .
H18C H 0.3905 0.6390 0.1243 0.144 Uiso 1 1 d R . . . .
C19 C 0.1230(14) 0.1525(15) -0.0865(12) 0.142(12) Uani 1 1 d . U . . .
H19A H 0.1023 0.1334 -0.0616 0.213 Uiso 1 1 d R . . . .
H19B H 0.1255 0.1123 -0.1169 0.213 Uiso 1 1 d R . . . .
H19C H 0.0926 0.1727 -0.1024 0.213 Uiso 1 1 d R . . . .
C20 C 0.1968(13) 0.2113(12) -0.0508(5) 0.101(7) Uani 1 1 d D U . . .
H20 H 0.2318 0.1879 -0.0524 0.121 Uiso 1 1 calc R . . . .
C21 C 0.215(2) 0.2635(19) -0.0739(12) 0.181(17) Uani 1 1 d . U . . .
H21A H 0.1912 0.2966 -0.0623 0.272 Uiso 1 1 d R . . . .
H21B H 0.1996 0.2390 -0.1149 0.272 Uiso 1 1 d R . . . .
H21C H 0.2675 0.2922 -0.0594 0.272 Uiso 1 1 d R . . . .
C22 C 0.1962(12) -0.0412(11) 0.0364(10) 0.098(6) Uani 1 1 d . . . . .
H22A H 0.2302 -0.0452 0.0644 0.147 Uiso 1 1 d R . . . .
H22B H 0.1668 -0.0902 0.0056 0.147 Uiso 1 1 d R . . . .
H22C H 0.1648 -0.0216 0.0537 0.147 Uiso 1 1 d R . . . .
C23 C 0.2379(10) 0.0096(9) 0.0129(7) 0.072(4) Uani 1 1 d . . . . .
H23 H 0.2702 -0.0110 -0.0039 0.086 Uiso 1 1 calc R . . . .
C24 C 0.1896(11) 0.0186(11) -0.0310(8) 0.089(6) Uani 1 1 d . . . . .
H24A H 0.1574 0.0381 -0.0148 0.133 Uiso 1 1 d R . . . .
H24B H 0.1608 -0.0293 -0.0632 0.133 Uiso 1 1 d R . . . .
H24C H 0.2194 0.0534 -0.0432 0.133 Uiso 1 1 d R . . . .
C25 C 0.0212(11) 0.0415(10) 0.0931(10) 0.096(7) Uani 1 1 d . . . . .
H25A H 0.0519 0.0228 0.1107 0.144 Uiso 1 1 d R . . . .
H25B H -0.0172 0.0004 0.0598 0.144 Uiso 1 1 d R . . . .
H25C H -0.0005 0.0643 0.1198 0.144 Uiso 1 1 d R . . . .
C26 C 0.0640(8) 0.0985(9) 0.0772(6) 0.065(4) Uani 1 1 d . . . . .
H26 H 0.0819 0.0730 0.0476 0.078 Uiso 1 1 calc R . . . .
C27 C 0.0217(9) 0.1289(11) 0.0528(9) 0.084(5) Uani 1 1 d . . . . .
H27A H 0.0195 0.1698 0.0827 0.127 Uiso 1 1 d R . . . .
H27B H -0.0273 0.0909 0.0307 0.127 Uiso 1 1 d R . . . .
H27C H 0.0445 0.1476 0.0285 0.127 Uiso 1 1 d R . . . .
C28 C -0.0350(11) 0.0582(9) 0.2622(10) 0.103(5) Uani 1 1 d D U . . .
H28A H -0.0697 0.0261 0.2245 0.155 Uiso 1 1 d R . . . .
H28B H -0.0565 0.0474 0.2897 0.155 Uiso 1 1 d R . . . .
H28C H 0.0088 0.0491 0.2650 0.155 Uiso 1 1 d R . . . .
C29 C -0.0106(9) 0.1429(9) 0.2802(9) 0.086(3) Uani 1 1 d D U . . .
H29 H -0.0243 0.1435 0.2427 0.104 Uiso 1 1 calc R . . . .
C30 C -0.0724(11) 0.1563(12) 0.3013(11) 0.121(6) Uani 1 1 d D U . . .
H30A H -0.0469 0.1790 0.3416 0.182 Uiso 1 1 d R . . . .
H30B H -0.1137 0.1098 0.2913 0.182 Uiso 1 1 d R . . . .
H30C H -0.0896 0.1902 0.2916 0.182 Uiso 1 1 d R . . . .
C31 C 0.1669(13) -0.1042(12) 0.1591(12) 0.117(9) Uani 1 1 d . . . . .
H31A H 0.2125 -0.0856 0.1517 0.175 Uiso 1 1 d R . . . .
H31B H 0.1341 -0.1522 0.1283 0.175 Uiso 1 1 d R . . . .
H31C H 0.1761 -0.1098 0.1941 0.175 Uiso 1 1 d R . . . .
C32 C 0.1323(10) -0.0506(9) 0.1652(8) 0.074(4) Uani 1 1 d . . . . .
H32 H 0.1177 -0.0504 0.1276 0.089 Uiso 1 1 calc R . . . .
C33 C 0.0623(11) -0.0745(11) 0.1811(10) 0.097(6) Uani 1 1 d . . . . .
H33A H 0.0737 -0.0682 0.2200 0.145 Uiso 1 1 d R . . . .
H33B H 0.0298 -0.1262 0.1563 0.145 Uiso 1 1 d R . . . .
H33C H 0.0388 -0.0424 0.1767 0.145 Uiso 1 1 d R . . . .
C34 C 0.391(2) -0.0587(18) 0.3762(12) 0.188(16) Uani 1 1 d D U . . .
H34A H 0.4397 -0.0264 0.3808 0.282 Uiso 1 1 d R . . . .
H34B H 0.3870 -0.1089 0.3680 0.282 Uiso 1 1 d R . . . .
H34C H 0.3792 -0.0396 0.4108 0.282 Uiso 1 1 d R . . . .
C35 C 0.3583(18) -0.0901(14) 0.2679(13) 0.133(10) Uani 1 1 d . U . . .
H35A H 0.3208 -0.0931 0.2381 0.200 Uiso 1 1 d R . . . .
H35B H 0.3559 -0.1398 0.2603 0.200 Uiso 1 1 d R . . . .
H35C H 0.4058 -0.0581 0.2694 0.200 Uiso 1 1 d R . . . .
C36 C 0.3459(14) -0.0566(12) 0.3235(10) 0.098(6) Uani 1 1 d D U . . .
H36 H 0.2943 -0.0872 0.3174 0.118 Uiso 1 1 calc R . . . .
C37 C 0.5910(16) 0.0331(11) 0.2696(9) 0.105(8) Uani 1 1 d . . . . .
H37A H 0.5389 0.0197 0.2578 0.157 Uiso 1 1 d R . . . .
H37B H 0.5996 -0.0079 0.2741 0.157 Uiso 1 1 d R . . . .
H37C H 0.6109 0.0437 0.2413 0.157 Uiso 1 1 d R . . . .
C38 C 0.6299(9) 0.1035(8) 0.3281(7) 0.066(4) Uani 1 1 d . . . . .
H38 H 0.6815 0.1290 0.3313 0.079 Uiso 1 1 calc R . . . .
C39 C 0.6278(10) 0.0831(10) 0.3781(8) 0.073(4) Uani 1 1 d . . . . .
H39A H 0.6534 0.1287 0.4127 0.109 Uiso 1 1 d R . . . .
H39B H 0.6518 0.0497 0.3774 0.109 Uiso 1 1 d R . . . .
H39C H 0.5778 0.0588 0.3765 0.109 Uiso 1 1 d R . . . .
C40 C 0.3534(16) 0.0219(11) 0.5288(9) 0.112(9) Uani 1 1 d . . . . .
H40A H 0.3576 0.0029 0.4913 0.167 Uiso 1 1 d R . . . .
H40B H 0.3260 -0.0196 0.5362 0.167 Uiso 1 1 d R . . . .
H40C H 0.4017 0.0498 0.5566 0.167 Uiso 1 1 d R . . . .
C41 C 0.3104(14) 0.0689(10) 0.5340(10) 0.099(7) Uani 1 1 d . . . . .
H41 H 0.3044 0.0831 0.5719 0.119 Uiso 1 1 calc R . . . .
C42 C 0.2367(13) 0.0294(11) 0.4906(13) 0.121(9) Uani 1 1 d . . . . .
H42A H 0.2160 0.0652 0.4912 0.181 Uiso 1 1 d R . . . .
H42B H 0.2057 -0.0087 0.4995 0.181 Uiso 1 1 d R . . . .
H42C H 0.2401 0.0062 0.4533 0.181 Uiso 1 1 d R . . . .
C43 C 0.1183(18) 0.1387(15) 0.5480(11) 0.145(12) Uani 1 1 d . U . . .
H43A H 0.1689 0.1464 0.5589 0.217 Uiso 1 1 d R . . . .
H43B H 0.0880 0.0930 0.5493 0.217 Uiso 1 1 d R . . . .
H43C H 0.1126 0.1807 0.5738 0.217 Uiso 1 1 d R . . . .
C44 C 0.0969(14) 0.1312(12) 0.4887(10) 0.108(8) Uani 1 1 d . U . . .
H44 H 0.0983 0.0850 0.4629 0.130 Uiso 1 1 calc R . . . .
C45 C 0.0210(16) 0.124(2) 0.4749(17) 0.183(16) Uani 1 1 d . U . . .
H45A H 0.0081 0.1537 0.5053 0.274 Uiso 1 1 d R . . . .
H45B H -0.0106 0.0718 0.4611 0.274 Uiso 1 1 d R . . . .
H45C H 0.0150 0.1398 0.4443 0.274 Uiso 1 1 d R . . . .
C46 C 0.3068(11) 0.7937(11) 0.4378(10) 0.090(6) Uani 1 1 d . . . . .
H46A H 0.3130 0.8016 0.4047 0.134 Uiso 1 1 d R . . . .
H46B H 0.2952 0.8325 0.4615 0.134 Uiso 1 1 d R . . . .
H46C H 0.2674 0.7452 0.4261 0.134 Uiso 1 1 d R . . . .
C47 C 0.3763(10) 0.7968(9) 0.4704(7) 0.070(4) Uani 1 1 d . . . . .
H47 H 0.3696 0.7929 0.5055 0.084 Uiso 1 1 calc R . . . .
C48 C 0.4435(11) 0.8661(10) 0.4878(9) 0.083(5) Uani 1 1 d . . . . .
H48A H 0.4851 0.8636 0.5096 0.125 Uiso 1 1 d R . . . .
H48B H 0.4361 0.9088 0.5106 0.125 Uiso 1 1 d R . . . .
H48C H 0.4523 0.8713 0.4542 0.125 Uiso 1 1 d R . . . .
C49 C 0.5158(16) 0.8022(14) 0.2198(10) 0.117(8) Uani 1 1 d . . . . .
H49A H 0.5593 0.7933 0.2275 0.175 Uiso 1 1 d R . . . .
H49B H 0.5291 0.8521 0.2216 0.175 Uiso 1 1 d R . . . .
H49C H 0.4828 0.7657 0.1824 0.175 Uiso 1 1 d R . . . .
C50 C 0.4821(9) 0.7972(9) 0.2650(8) 0.074(5) Uani 1 1 d . . . . .
H50 H 0.4311 0.7905 0.2512 0.088 Uiso 1 1 calc R . . . .
C51 C 0.5205(15) 0.8683(11) 0.3178(10) 0.104(7) Uani 1 1 d . . . . .
H51A H 0.4991 0.8638 0.3470 0.156 Uiso 1 1 d R . . . .
H51B H 0.5166 0.9096 0.3104 0.156 Uiso 1 1 d R . . . .
H51C H 0.5715 0.8776 0.3304 0.156 Uiso 1 1 d R . . . .
C52 C 0.5134(11) 0.2875(11) -0.0111(8) 0.086(5) Uani 1 1 d . . . . .
H52A H 0.5606 0.3211 0.0174 0.130 Uiso 1 1 d R . . . .
H52B H 0.5178 0.2792 -0.0484 0.130 Uiso 1 1 d R . . . .
H52C H 0.4965 0.2401 -0.0082 0.130 Uiso 1 1 d R . . . .
C53 C 0.4604(10) 0.3223(11) -0.0010(7) 0.079(5) Uani 1 1 d . . . . .
H53 H 0.4142 0.2911 -0.0329 0.095 Uiso 1 1 calc R . . . .
C54 C 0.4890(11) 0.4025(13) 0.0025(8) 0.093(6) Uani 1 1 d . . . . .
H54A H 0.4550 0.4235 0.0130 0.139 Uiso 1 1 d R . . . .
H54B H 0.4921 0.4015 -0.0339 0.139 Uiso 1 1 d R . . . .
H54C H 0.5368 0.4330 0.0308 0.139 Uiso 1 1 d R . . . .
C55 C 0.9631(9) 0.5693(10) 0.5020(9) 0.079(4) Uani 1 1 d . U . . .
H55A H 0.9371 0.5262 0.5083 0.119 Uiso 1 1 d R . . . .
H55B H 1.0145 0.5906 0.5233 0.119 Uiso 1 1 d R . . . .
H55C H 0.9571 0.5539 0.4620 0.119 Uiso 1 1 d R . . . .
C56 C 0.9328(9) 0.6270(10) 0.5223(10) 0.084(4) Uani 1 1 d . U . . .
H56 H 0.9419 0.6563 0.4997 0.101 Uiso 1 1 calc R . . . .
C57 C 0.9667(11) 0.6788(12) 0.5784(11) 0.107(5) Uani 1 1 d . U . . .
H57A H 0.9379 0.7066 0.5895 0.160 Uiso 1 1 d R . . . .
H57B H 1.0148 0.7129 0.5824 0.160 Uiso 1 1 d R . . . .
H57C H 0.9716 0.6532 0.6024 0.160 Uiso 1 1 d R . . . .
C58 C 0.0474(12) 0.4729(16) 0.1531(12) 0.112(8) Uani 1 1 d . . . . .
H58A H 0.0794 0.5115 0.1901 0.169 Uiso 1 1 d R . . . .
H58B H -0.0020 0.4691 0.1487 0.169 Uiso 1 1 d R . . . .
H58C H 0.0637 0.4857 0.1242 0.169 Uiso 1 1 d R . . . .
C59 C 0.0473(11) 0.4005(15) 0.1457(11) 0.101(7) Uani 1 1 d . . . . .
H59 H 0.0333 0.3899 0.1769 0.121 Uiso 1 1 calc R . . . .
C60 C -0.0047(11) 0.3351(17) 0.0908(14) 0.142(12) Uani 1 1 d . . . . .
H60A H 0.0079 0.3483 0.0609 0.213 Uiso 1 1 d R . . . .
H60B H -0.0540 0.3298 0.0890 0.213 Uiso 1 1 d R . . . .
H60C H -0.0016 0.2882 0.0860 0.213 Uiso 1 1 d R . . . .
C61 C 0.1437(14) 0.5993(17) 0.3165(14) 0.144(7) Uani 1 1 d D U . . .
H61A H 0.1858 0.5984 0.3048 0.216 Uiso 1 1 calc R . . . .
H61B H 0.1038 0.5871 0.2842 0.216 Uiso 1 1 calc R . . . .
H61C H 0.1561 0.6488 0.3452 0.216 Uiso 1 1 calc R . . . .
C62 C 0.1207(11) 0.5416(8) 0.3411(10) 0.132(7) Uani 1 1 d D U . . .
H62 H 0.1544 0.5800 0.3790 0.159 Uiso 1 1 d R . . . .
C63 C 0.0640(11) 0.5091(17) 0.3674(11) 0.119(6) Uani 1 1 d D U . . .
H63A H 0.0734 0.4711 0.3766 0.178 Uiso 1 1 calc R . . . .
H63B H 0.0677 0.5487 0.4016 0.178 Uiso 1 1 calc R . . . .
H63C H 0.0154 0.4871 0.3406 0.178 Uiso 1 1 calc R . . . .
C64 C 0.419(3) -0.158(3) 0.083(2) 0.297(14) Uiso 1 1 d D U . . .
H64A H 0.4657 -0.1252 0.0843 0.445 Uiso 1 1 d R . . . .
H64B H 0.3946 -0.1994 0.0455 0.445 Uiso 1 1 d R . . . .
H64C H 0.4253 -0.1774 0.1110 0.445 Uiso 1 1 d R . . . .
C65 C 0.360(2) -0.128(2) 0.0940(19) 0.297(12) Uiso 1 1 d D U . . .
H65A H 0.3124 -0.1680 0.0859 0.356 Uiso 1 1 calc R . . . .
H65B H 0.3533 -0.0990 0.0726 0.356 Uiso 1 1 calc R . . . .
C66 C 0.398(3) -0.077(3) 0.1592(15) 0.296(11) Uiso 1 1 d D U . . .
H66A H 0.3732 -0.0983 0.1820 0.355 Uiso 1 1 calc R . . . .
H66B H 0.4495 -0.0667 0.1712 0.355 Uiso 1 1 calc R . . . .
C67 C 0.3860(18) -0.0062(16) 0.1606(10) 0.294(11) Uiso 1 1 d D U . . .
C68 C 0.2451(14) 0.059(2) -0.1899(15) 0.196(9) Uani 1 1 d D U . . .
H68A H 0.2243 0.0863 -0.1649 0.294 Uiso 1 1 d R . . . .
H68B H 0.2283 0.0085 -0.1937 0.294 Uiso 1 1 d R . . . .
H68C H 0.2300 0.0593 -0.2267 0.294 Uiso 1 1 d R . . . .
C69 C 0.3282(16) 0.1113(17) -0.1632(12) 0.180(6) Uani 1 1 d D U . . .
H69A H 0.3382 0.1586 -0.1320 0.215 Uiso 1 1 calc R . . . .
H69B H 0.3498 0.1215 -0.1914 0.215 Uiso 1 1 calc R . . . .
C70 C 0.3550(18) 0.0600(19) -0.1420(10) 0.172(6) Uani 1 1 d D U . . .
H70A H 0.3197 0.0076 -0.1615 0.207 Uiso 1 1 calc R . . . .
H70B H 0.4027 0.0640 -0.1459 0.207 Uiso 1 1 calc R . . . .
C71 C 0.359(2) 0.096(2) -0.0786(10) 0.163(5) Uani 1 1 d D U . . .
C72 C 0.1288(19) 0.391(2) -0.1224(14) 0.195(8) Uani 1 1 d D U . . .
H72A H 0.1202 0.3464 -0.1547 0.293 Uiso 1 1 d R . . . .
H72B H 0.1625 0.3960 -0.0893 0.293 Uiso 1 1 d R . . . .
H72C H 0.1494 0.4346 -0.1299 0.293 Uiso 1 1 d R . . . .
C73 C 0.0526(15) 0.3839(18) -0.1163(13) 0.184(6) Uani 1 1 d D U . . .
H73A H 0.0254 0.3363 -0.1154 0.221 Uiso 1 1 calc R . . . .
H73B H 0.0233 0.3898 -0.1464 0.221 Uiso 1 1 calc R . . . .
C74 C 0.0780(19) 0.4518(19) -0.0574(12) 0.177(6) Uani 1 1 d D U . . .
H74A H 0.1163 0.4941 -0.0581 0.212 Uiso 1 1 calc R . . . .
H74B H 0.0366 0.4651 -0.0549 0.212 Uiso 1 1 calc R . . . .
C75 C 0.107(2) 0.447(3) -0.0012(16) 0.167(5) Uani 1 1 d . U . . .
C76 C -0.2198(14) 0.1912(16) 0.0941(11) 0.124(6) Uani 1 1 d . U . . .
H76A H -0.2239 0.1661 0.0548 0.186 Uiso 1 1 d R . . . .
H76B H -0.2117 0.2427 0.1031 0.186 Uiso 1 1 d R . . . .
H76C H -0.2644 0.1660 0.1005 0.186 Uiso 1 1 d R . . . .
C77 C -0.1593(11) 0.1898(11) 0.1269(8) 0.100(4) Uani 1 1 d D U . . .
H77A H -0.1289 0.1784 0.1035 0.120 Uiso 1 1 calc R . . . .
H77B H -0.1761 0.1496 0.1390 0.120 Uiso 1 1 calc R . . . .
C78 C -0.1121(10) 0.2646(10) 0.1799(8) 0.089(3) Uani 1 1 d D U . . .
H78A H -0.1067 0.3059 0.1689 0.106 Uiso 1 1 calc R . . . .
H78B H -0.1384 0.2693 0.2075 0.106 Uiso 1 1 calc R . . . .
C79 C -0.0381(10) 0.2735(12) 0.2082(8) 0.079(2) Uani 1 1 d . U . . .
C80 C 0.2823(14) 0.7493(16) 0.1569(12) 0.151(7) Uani 1 1 d D U . . .
H80A H 0.2867 0.7527 0.1220 0.227 Uiso 1 1 calc R . . . .
H80B H 0.2888 0.7974 0.1843 0.227 Uiso 1 1 calc R . . . .
H80C H 0.3194 0.7351 0.1718 0.227 Uiso 1 1 calc R . . . .
C81 C 0.2050(12) 0.6891(15) 0.1451(8) 0.130(4) Uani 1 1 d D U . . .
H81A H 0.1989 0.6414 0.1164 0.155 Uiso 1 1 calc R . . . .
H81B H 0.1684 0.7036 0.1288 0.155 Uiso 1 1 calc R . . . .
C82 C 0.1884(11) 0.6762(14) 0.1971(10) 0.115(4) Uani 1 1 d D U . . .
H82A H 0.1431 0.6313 0.1844 0.138 Uiso 1 1 calc R . . . .
H82B H 0.1824 0.7190 0.2224 0.138 Uiso 1 1 calc R . . . .
C83 C 0.2540(12) 0.6664(14) 0.2291(10) 0.103(3) Uani 1 1 d D U . . .
C84 C 0.8056(18) 1.053(2) 0.357(2) 0.20(2) Uani 1 1 d . . . . .
H84A H 0.7913 1.0658 0.3263 0.302 Uiso 1 1 d R . . . .
H84B H 0.8564 1.0610 0.3649 0.302 Uiso 1 1 d R . . . .
H84C H 0.7993 1.0847 0.3908 0.302 Uiso 1 1 d R . . . .
C85 C 0.7585(15) 0.9754(16) 0.3433(15) 0.135(11) Uani 1 1 d . . . . .
H85A H 0.7388 0.9751 0.3744 0.162 Uiso 1 1 calc R . . . .
H85B H 0.7172 0.9576 0.3096 0.162 Uiso 1 1 calc R . . . .
C86 C 0.7899(12) 0.9234(12) 0.3333(12) 0.100(7) Uani 1 1 d . . . . .
H86A H 0.8328 0.9433 0.3664 0.120 Uiso 1 1 calc R . . . .
H86B H 0.8079 0.9231 0.3013 0.120 Uiso 1 1 calc R . . . .
C87 C 0.7451(11) 0.8401(11) 0.3206(9) 0.080(5) Uani 1 1 d . . . . .
C88 C 0.7152(14) 0.441(2) 0.1344(10) 0.136(4) Uani 1 1 d . U . . .
C89 C 0.8964(12) 0.1798(14) 0.5292(11) 0.109(5) Uani 1 1 d . U . . .
H89A H 0.8731 0.1272 0.5208 0.164 Uiso 1 1 d R . . . .
H89B H 0.9009 0.2098 0.5677 0.164 Uiso 1 1 d R . . . .
H89C H 0.9445 0.1912 0.5249 0.164 Uiso 1 1 d R . . . .
C90 C 0.8484(11) 0.1976(9) 0.4816(9) 0.094(3) Uani 1 1 d D U . . .
H90A H 0.8634 0.1879 0.4477 0.113 Uiso 1 1 calc R . . . .
H90B H 0.7959 0.1676 0.4708 0.113 Uiso 1 1 calc R . . . .
C91 C 0.8684(10) 0.2820(9) 0.5146(9) 0.082(3) Uani 1 1 d D U . . .
H91A H 0.8643 0.2913 0.5525 0.099 Uiso 1 1 calc R . . . .
H91B H 0.9193 0.3108 0.5191 0.099 Uiso 1 1 calc R . . . .
C92 C 0.8192(9) 0.3102(10) 0.4849(8) 0.072(2) Uani 1 1 d . U . . .
C93 C -0.0638(13) -0.1415(17) 0.2688(12) 0.131(10) Uani 1 1 d . . . . .
H93A H -0.1134 -0.1496 0.2519 0.196 Uiso 1 1 d R . . . .
H93B H -0.0610 -0.1894 0.2600 0.196 Uiso 1 1 d R . . . .
H93C H -0.0314 -0.1132 0.2539 0.196 Uiso 1 1 d R . . . .
C94 C -0.0394(13) -0.0985(17) 0.3335(14) 0.130(10) Uani 1 1 d . . . . .
H94A H -0.0728 -0.1272 0.3481 0.156 Uiso 1 1 calc R . . . .
H94B H -0.0434 -0.0507 0.3426 0.156 Uiso 1 1 calc R . . . .
C95 C 0.0425(12) -0.0824(12) 0.3654(11) 0.103(7) Uani 1 1 d . . . . .
H95A H 0.0524 -0.0604 0.4064 0.124 Uiso 1 1 calc R . . . .
H95B H 0.0486 -0.1293 0.3545 0.124 Uiso 1 1 calc R . . . .
C96 C 0.0963(12) -0.0279(9) 0.3489(9) 0.085(6) Uani 1 1 d . . . . .
C97 C 0.9062(13) 0.4541(14) 0.2360(11) 0.105(7) Uani 1 1 d . . . . .
H97A H 0.8985 0.4177 0.1987 0.158 Uiso 1 1 calc GR . . . .
H97B H 0.9396 0.4500 0.2643 0.158 Uiso 1 1 calc GR . . . .
H97C H 0.9266 0.5040 0.2376 0.158 Uiso 1 1 calc GR . . . .
O1 O 0.2129(5) 0.3364(5) 0.2795(4) 0.0480(19) Uani 1 1 d . . . . .
O2 O 0.2527(4) 0.2560(4) 0.3330(3) 0.0402(17) Uani 1 1 d . . . . .
O3 O 0.3430(5) 0.1903(4) 0.3090(3) 0.0446(18) Uani 1 1 d . . . . .
O4 O 0.4206(5) 0.2508(5) 0.4244(4) 0.0462(19) Uani 1 1 d . . . . .
O5 O 0.3216(4) 0.3137(4) 0.4453(3) 0.0401(17) Uani 1 1 d . . . . .
O6 O 0.3918(5) 0.1904(5) 0.2197(3) 0.049(2) Uani 1 1 d . . . . .
O7 O 0.4954(5) 0.2704(5) 0.3290(4) 0.050(2) Uani 1 1 d . . . . .
O8 O 0.3887(4) 0.3297(4) 0.3590(3) 0.0366(16) Uani 1 1 d . . . . .
O9 O 0.3168(4) 0.2809(4) 0.2495(3) 0.0404(17) Uani 1 1 d . . . . .
O10 O 0.3017(4) 0.4148(4) 0.3935(3) 0.0410(17) Uani 1 1 d . . . . .
O11 O 0.2896(4) 0.3740(5) 0.1944(4) 0.0474(19) Uani 1 1 d . . . . .
O12 O 0.3761(5) 0.3013(5) 0.1611(4) 0.0488(19) Uani 1 1 d . . . . .
O13 O 0.4535(4) 0.3512(4) 0.2771(3) 0.0407(17) Uani 1 1 d . . . . .
O14 O 0.3650(4) 0.4210(4) 0.3089(3) 0.0365(16) Uani 1 1 d . . . . .
O15 O 0.6038(4) 0.4206(4) 0.3323(3) 0.0417(17) Uani 1 1 d . . . . .
O16 O 0.5511(5) 0.4017(5) 0.2208(4) 0.050(2) Uani 1 1 d . . . . .
O17 O 0.5153(4) 0.5025(4) 0.3596(3) 0.0373(16) Uani 1 1 d . . . . .
O18 O 0.4441(4) 0.4547(4) 0.2494(3) 0.0410(17) Uani 1 1 d . . . . .
O19 O 0.3577(5) 0.5399(5) 0.2838(3) 0.0431(18) Uani 1 1 d . . . . .
O20 O 0.4139(4) 0.5609(5) 0.3957(3) 0.0419(17) Uani 1 1 d . . . . .
O21 O 0.5081(4) 0.6081(4) 0.3346(3) 0.0392(17) Uani 1 1 d . . . . .
O22 O 0.5986(4) 0.5397(5) 0.3053(3) 0.0430(18) Uani 1 1 d . . . . .
O23 O 0.6704(4) 0.5852(5) 0.4197(3) 0.0424(17) Uani 1 1 d . . . . .
O24 O 0.5800(4) 0.6559(4) 0.4464(3) 0.0412(17) Uani 1 1 d . . . . .
O25 O 0.2980(8) 0.7244(9) 0.2805(7) 0.100(3) Uani 1 1 d . U . . .
O26 O 0.2621(9) 0.6122(9) 0.2125(7) 0.104(3) Uani 1 1 d . U . . .
O27 O 0.1577(12) 0.5092(14) 0.0423(10) 0.161(6) Uani 1 1 d . U . . .
O28 O 0.0941(13) 0.3837(15) -0.0080(10) 0.166(6) Uani 1 1 d . U . . .
O29 O -0.0055(7) 0.3243(8) 0.2564(6) 0.084(3) Uani 1 1 d . U . . .
O30 O -0.0104(7) 0.2305(7) 0.1818(5) 0.077(2) Uani 1 1 d . U . . .
O31 O 0.0840(8) 0.0299(8) 0.3509(7) 0.100(4) Uani 1 1 d . . . . .
O32 O 0.1455(8) -0.0420(7) 0.3371(7) 0.090(4) Uani 1 1 d . . . . .
O33 O 0.3311(12) 0.1443(15) -0.0619(8) 0.156(6) Uani 1 1 d . U . . .
O34 O 0.3945(13) 0.0867(15) -0.0421(9) 0.160(6) Uani 1 1 d . U . . .
O35 O 0.330(2) -0.003(2) 0.1706(18) 0.296(11) Uiso 1 1 d D U . . .
O36 O 0.442(2) 0.025(2) 0.1504(18) 0.292(11) Uiso 1 1 d D U . . .
O37 O 0.7396(9) 0.4734(13) 0.1860(6) 0.135(5) Uani 1 1 d . U . . .
O38 O 0.6519(8) 0.4309(12) 0.1052(6) 0.132(5) Uani 1 1 d . U . . .
O39 O 0.6592(5) 0.6896(5) 0.3756(4) 0.050(2) Uani 1 1 d . . . . .
O40 O 0.2669(5) 0.1596(4) 0.3818(4) 0.048(2) Uani 1 1 d . . . . .
O41 O 0.8476(6) 0.3736(7) 0.4882(5) 0.072(2) Uani 1 1 d . U . . .
O42 O 0.7527(6) 0.2657(7) 0.4606(5) 0.072(2) Uani 1 1 d . U . . .
O43 O 0.7799(7) 0.7982(8) 0.3119(8) 0.099(4) Uani 1 1 d . . . . .
O44 O 0.6808(7) 0.8200(7) 0.3183(6) 0.084(3) Uani 1 1 d . . . . .
O45 O 0.8365(9) 0.4402(9) 0.2470(6) 0.104(4) Uani 1 1 d . . . . .
S1 S 0.79308(18) 0.6043(2) 0.33689(14) 0.0520(7) Uani 1 1 d . . . . .
S2 S 0.73740(18) 0.3667(2) 0.34410(15) 0.0534(7) Uani 1 1 d . . . . .
S3 S 0.83052(17) 0.5769(2) 0.50078(15) 0.0511(7) Uani 1 1 d . . . . .
S4 S 0.66052(16) 0.40714(17) 0.48423(13) 0.0436(6) Uani 1 1 d . . . . .
S5 S 0.5854(2) 0.1693(2) 0.33042(17) 0.0614(9) Uani 1 1 d . . . . .
S6 S 0.5426(2) 0.2162(2) 0.17973(17) 0.0664(9) Uani 1 1 d D U . . .
S7 S 0.5963(2) 0.5818(2) 0.20356(16) 0.0639(9) Uani 1 1 d . . . . .
S8 S 0.4795(2) 0.7160(2) 0.28070(16) 0.0581(8) Uani 1 1 d . . . . .
S9 S 0.3925(2) 0.7139(2) 0.42982(16) 0.0621(9) Uani 1 1 d . . . . .
S10 S 0.3415(2) 0.4906(2) 0.12082(15) 0.0560(8) Uani 1 1 d . . . . .
S11 S 0.4404(2) 0.3263(2) 0.06626(15) 0.0624(9) Uani 1 1 d . . . . .
S12 S 0.1443(2) 0.4079(3) 0.15411(19) 0.0684(10) Uani 1 1 d . . . . .
S13 S 0.2024(3) 0.2573(4) 0.0249(2) 0.0926(15) Uani 1 1 d D U . . .
S14 S 0.2956(2) 0.1018(2) 0.07463(17) 0.0690(10) Uani 1 1 d . . . . .
S15 S 0.1469(2) 0.1710(2) 0.13898(17) 0.0653(9) Uani 1 1 d . . . . .
S16 S 0.0817(2) 0.2018(2) 0.30542(18) 0.0648(9) Uani 1 1 d . U . . .
S17 S 0.1999(2) 0.0446(2) 0.21385(16) 0.0603(9) Uani 1 1 d . . . . .
S18 S 0.3508(3) 0.0390(2) 0.3357(2) 0.0737(11) Uani 1 1 d . . . . .
S19 S 0.1605(2) 0.2139(2) 0.48144(16) 0.0661(10) Uani 1 1 d . . . . .
S20 S 0.3635(3) 0.1565(2) 0.52761(17) 0.0701(10) Uani 1 1 d . . . . .
S21 S 0.1831(2) 0.4816(2) 0.33874(17) 0.0623(9) Uani 1 1 d . U . . .
W1 W 0.29258(2) 0.34632(2) 0.32616(2) 0.03641(11) Uani 1 1 d . . . . .
W2 W 0.33243(3) 0.24428(2) 0.38651(2) 0.03927(11) Uani 1 1 d . . . . .
W3 W 0.40856(3) 0.25836(3) 0.28892(2) 0.03967(11) Uani 1 1 d . . . . .
W4 W 0.36186(3) 0.35605(3) 0.22318(2) 0.03924(11) Uani 1 1 d . . . . .
W5 W 0.42594(2) 0.52795(2) 0.32806(2) 0.03670(11) Uani 1 1 d . . . . .
W6 W 0.54279(2) 0.43988(3) 0.28918(2) 0.03935(11) Uani 1 1 d . . . . .
W7 W 0.60413(3) 0.61130(3) 0.38486(2) 0.03884(11) Uani 1 1 d . . . . .

loop_
_atom_site_aniso_label
_atom_site_aniso_U_11
_atom_site_aniso_U_22
_atom_site_aniso_U_33
_atom_site_aniso_U_23
_atom_site_aniso_U_13
_atom_site_aniso_U_12
Ag1 0.081(3) 0.0798(15) 0.086(3) 0.0242(19) -0.0068(18) 0.0296(17)
Ag1A 0.080(3) 0.092(2) 0.099(4) 0.023(3) 0.018(2) 0.024(2)
Ag1B 0.094(4) 0.082(4) 0.058(4) 0.028(3) 0.020(3) 0.049(3)
Ag2 0.0472(15) 0.0465(14) 0.0675(9) 0.0208(7) 0.0117(8) 0.0221(13)
Ag2A 0.070(10) 0.089(13) 0.076(5) 0.026(5) 0.021(5) 0.049(11)
Ag2B 0.053(4) 0.047(3) 0.068(4) 0.021(3) 0.003(3) 0.021(3)
Ag3 0.0459(6) 0.0506(7) 0.0539(7) 0.0191(5) 0.0159(5) 0.0196(5)
Ag3A 0.060(3) 0.080(3) 0.078(3) 0.005(3) -0.001(2) 0.040(2)
Ag3B 0.079(9) 0.115(12) 0.065(8) 0.026(8) 0.022(7) 0.055(9)
Ag4 0.0519(7) 0.0800(10) 0.0577(7) 0.0350(7) 0.0200(5) 0.0325(7)
Ag4A 0.049(3) 0.095(4) 0.061(3) 0.035(3) 0.021(3) 0.035(3)
Ag4B 0.052(7) 0.079(9) 0.100(10) -0.023(7) 0.015(6) 0.008(6)
Ag5 0.0595(8) 0.0703(14) 0.0562(9) 0.0296(9) 0.0206(7) 0.0230(8)
Ag5A 0.061(5) 0.069(7) 0.060(5) 0.014(5) 0.020(4) 0.033(4)
Ag5B 0.079(4) 0.067(4) 0.059(3) 0.021(3) -0.004(3) 0.008(3)
Ag6 0.0431(6) 0.0528(12) 0.0529(7) 0.0153(6) 0.0170(5) 0.0157(6)
Ag6A 0.040(3) 0.054(4) 0.057(3) 0.025(3) 0.017(2) 0.019(3)
Ag7 0.0617(12) 0.0640(13) 0.0552(11) 0.0346(10) 0.0178(9) 0.0218(11)
Ag7A 0.088(12) 0.076(12) 0.063(8) 0.039(8) 0.016(8) 0.043(11)
Ag7B 0.083(4) 0.053(4) 0.061(4) 0.024(3) 0.001(4) 0.020(4)
Ag8 0.0630(9) 0.0589(8) 0.0492(8) 0.0160(6) 0.0086(7) 0.0268(7)
Ag8A 0.060(3) 0.061(3) 0.046(4) 0.012(3) 0.010(3) 0.027(3)
Ag8B 0.047(4) 0.053(4) 0.055(4) 0.024(3) 0.018(3) 0.023(3)
Ag9 0.0664(8) 0.0603(8) 0.0543(14) 0.0156(8) 0.0150(8) 0.0338(6)
Ag9A 0.062(3) 0.066(3) 0.052(4) 0.020(3) 0.012(4) 0.025(3)
Ag9B 0.067(12) 0.038(9) 0.061(11) 0.012(8) 0.018(9) 0.017(8)
Ag10 0.0975(11) 0.0784(9) 0.0572(8) 0.0288(7) 0.0205(7) 0.0385(8)
Ag11 0.0489(6) 0.0494(6) 0.0590(7) 0.0159(5) 0.0133(5) 0.0204(5)
Ag12 0.0543(7) 0.0517(7) 0.0614(7) 0.0191(5) 0.0104(5) 0.0227(5)
Ag13 0.0655(8) 0.0459(6) 0.0633(8) 0.0182(5) 0.0183(6) 0.0082(5)
Ag14 0.0673(8) 0.0733(9) 0.0543(7) 0.0262(7) 0.0091(6) 0.0039(7)
Ag15 0.0628(6) 0.0694(7) 0.0569(6) 0.0379(5) 0.0217(5) 0.0266(5)
Ag16 0.0775(11) 0.0498(7) 0.0543(7) 0.0242(5) 0.0121(6) 0.0244(7)
Ag17 0.0386(8) 0.0517(9) 0.0470(9) 0.0213(6) 0.0136(6) 0.0192(6)
Ag18 0.0670(8) 0.0581(7) 0.0748(9) 0.0188(6) 0.0150(6) 0.0302(6)
Ag19 0.0723(8) 0.0636(7) 0.0938(10) 0.0259(7) 0.0187(7) 0.0203(6)
Ag20 0.0646(7) 0.0632(6) 0.0477(6) 0.0188(5) 0.0126(5) 0.0165(5)
Ag21 0.0512(6) 0.0713(8) 0.1004(10) 0.0456(7) 0.0034(6) 0.0120(6)
Ag22 0.0803(9) 0.0788(9) 0.1022(11) 0.0263(8) 0.0013(8) 0.0308(8)
Ag23 0.0793(7) 0.0551(6) 0.0503(6) 0.0265(5) 0.0117(5) 0.0290(5)
Ag24 0.0812(8) 0.0664(7) 0.0618(7) 0.0321(6) 0.0233(6) 0.0352(6)
Ag25 0.0694(7) 0.0520(6) 0.0715(7) 0.0309(5) 0.0255(6) 0.0341(5)
Ag26 0.0406(4) 0.0331(4) 0.0384(4) 0.0170(3) 0.0105(3) 0.0105(3)
Ag27 0.0360(4) 0.0329(4) 0.0363(4) 0.0158(3) 0.0110(3) 0.0141(3)
Ag28 0.0407(4) 0.0406(4) 0.0384(4) 0.0184(3) 0.0132(3) 0.0208(4)
Ag29 0.0762(7) 0.0655(6) 0.0501(6) 0.0253(5) 0.0189(5) 0.0380(6)
Ag30 0.0882(9) 0.0515(6) 0.0559(6) 0.0140(5) 0.0061(6) 0.0228(6)
Ag31 0.0857(8) 0.0606(7) 0.0706(7) 0.0316(6) 0.0160(6) 0.0382(6)
Ag32 0.0710(7) 0.0799(8) 0.0674(7) 0.0338(6) 0.0205(6) 0.0395(6)
Ag33 0.1289(12) 0.0961(10) 0.0569(7) 0.0402(7) 0.0325(8) 0.0664(10)
Ag34 0.0622(6) 0.0781(7) 0.0479(6) 0.0242(5) 0.0174(5) 0.0224(6)
Ag35 0.0536(6) 0.0958(9) 0.0547(6) 0.0234(6) 0.0192(5) 0.0188(6)
Ag36 0.0649(7) 0.0540(6) 0.0638(7) 0.0208(5) 0.0091(5) 0.0237(5)
Ag37 0.0524(6) 0.0605(6) 0.0624(6) 0.0241(5) 0.0236(5) 0.0250(5)
Ag38 0.0493(5) 0.0481(5) 0.0701(7) 0.0125(5) 0.0092(5) 0.0247(5)
Ag39 0.0396(4) 0.0499(5) 0.0436(5) 0.0224(4) 0.0140(4) 0.0199(4)
Ag40 0.0762(8) 0.0677(7) 0.0906(9) 0.0361(7) 0.0338(7) 0.0192(6)
Ag41 0.0796(8) 0.0726(8) 0.1018(10) 0.0560(7) 0.0518(7) 0.0385(7)
Ag42 0.0423(5) 0.0393(4) 0.0536(5) 0.0182(4) 0.0086(4) 0.0178(4)
C1 0.056(9) 0.096(13) 0.092(13) 0.028(10) 0.033(9) 0.036(9)
C2 0.053(8) 0.066(9) 0.069(9) 0.023(7) 0.027(7) 0.038(7)
C3 0.077(11) 0.071(11) 0.127(17) 0.032(11) 0.047(11) 0.044(9)
C7 0.104(9) 0.206(13) 0.092(9) 0.017(10) 0.029(8) 0.058(10)
C8 0.097(7) 0.204(11) 0.085(6) 0.011(7) 0.027(6) 0.056(8)
C9 0.093(6) 0.204(11) 0.082(6) 0.008(6) 0.027(5) 0.055(7)
C10 0.065(11) 0.18(2) 0.112(16) 0.091(17) 0.039(11) 0.069(14)
C11 0.041(7) 0.080(10) 0.076(10) 0.024(8) 0.032(7) 0.023(7)
C12 0.100(16) 0.17(3) 0.19(3) 0.14(2) 0.073(18) 0.070(17)
C13 0.115(10) 0.110(10) 0.074(8) 0.058(8) 0.038(8) 0.012(9)
C14 0.114(10) 0.097(9) 0.068(7) 0.056(7) 0.031(7) 0.018(8)
C15 0.124(11) 0.096(10) 0.073(8) 0.054(8) 0.021(8) 0.019(9)
C16 0.093(13) 0.137(18) 0.060(10) 0.060(12) 0.027(9) 0.043(13)
C17 0.070(10) 0.084(11) 0.067(9) 0.054(9) 0.020(8) 0.024(8)
C18 0.106(15) 0.107(15) 0.081(12) 0.063(12) 0.023(11) 0.031(12)
C19 0.106(17) 0.104(17) 0.126(19) 0.058(15) -0.037(15) -0.035(14)
C20 0.096(14) 0.097(14) 0.066(11) 0.031(10) 0.009(10) 0.001(11)
C21 0.22(3) 0.14(2) 0.078(16) 0.045(17) 0.020(19) -0.02(2)
C22 0.088(13) 0.071(12) 0.099(15) 0.020(11) 0.028(11) 0.009(10)
C23 0.079(10) 0.049(8) 0.053(8) 0.003(6) 0.011(7) 0.011(7)
C24 0.093(13) 0.069(11) 0.066(11) 0.011(9) -0.001(9) 0.022(10)
C25 0.074(11) 0.051(9) 0.108(15) 0.027(10) -0.003(10) -0.016(8)
C26 0.059(8) 0.064(9) 0.048(8) 0.011(7) 0.002(6) 0.018(7)
C27 0.056(9) 0.078(11) 0.092(13) 0.027(10) 0.013(9) 0.008(8)
C28 0.069(7) 0.099(8) 0.104(8) 0.021(7) 0.022(7) 0.017(7)
C29 0.064(4) 0.085(4) 0.093(4) 0.028(4) 0.021(4) 0.022(4)
C30 0.086(8) 0.110(8) 0.118(8) 0.021(8) 0.019(7) 0.019(7)
C31 0.086(14) 0.067(12) 0.14(2) 0.008(13) 0.014(14) 0.020(11)
C32 0.075(10) 0.048(8) 0.073(10) 0.010(7) 0.022(8) 0.012(7)
C33 0.077(12) 0.069(11) 0.112(16) 0.030(11) 0.010(11) 0.011(9)
C34 0.29(4) 0.10(2) 0.18(3) 0.05(2) 0.08(3) 0.09(3)
C35 0.17(2) 0.087(15) 0.15(2) 0.038(15) 0.022(19) 0.079(17)
C36 0.136(18) 0.074(11) 0.125(17) 0.053(12) 0.063(15) 0.067(12)
C37 0.20(3) 0.082(13) 0.080(12) 0.041(10) 0.069(15) 0.093(16)
C38 0.072(9) 0.048(8) 0.082(10) 0.029(7) 0.032(8) 0.024(7)
C39 0.076(10) 0.069(10) 0.090(12) 0.042(9) 0.025(9) 0.042(9)
C40 0.19(2) 0.056(10) 0.090(14) 0.035(10) 0.012(14) 0.058(13)
C41 0.14(2) 0.045(9) 0.099(14) 0.034(9) 0.041(14) 0.023(11)
C42 0.095(15) 0.054(11) 0.17(2) 0.047(13) -0.001(16) 0.007(10)
C43 0.19(3) 0.098(16) 0.101(17) 0.042(14) 0.070(18) -0.011(17)
C44 0.133(18) 0.068(11) 0.097(14) 0.048(11) 0.034(13) -0.002(12)
C45 0.090(18) 0.18(3) 0.22(3) 0.09(3) 0.04(2) -0.029(19)
C46 0.079(12) 0.072(11) 0.115(16) 0.025(11) 0.028(11) 0.044(10)
C47 0.095(12) 0.061(9) 0.061(9) 0.022(7) 0.021(8) 0.048(9)
C48 0.090(12) 0.060(10) 0.097(13) 0.026(9) 0.014(10) 0.043(9)
C49 0.15(2) 0.101(16) 0.090(15) 0.053(13) 0.028(15) 0.034(16)
C50 0.067(9) 0.066(10) 0.103(13) 0.059(10) 0.015(9) 0.026(8)
C51 0.15(2) 0.069(11) 0.102(15) 0.052(11) 0.026(14) 0.050(13)
C52 0.087(13) 0.079(12) 0.075(11) 0.023(9) 0.027(10) 0.022(10)
C53 0.077(11) 0.098(13) 0.052(9) 0.035(9) 0.029(8) 0.016(10)
C54 0.085(12) 0.117(16) 0.063(10) 0.044(11) 0.031(9) 0.018(11)
C55 0.050(6) 0.068(7) 0.124(11) 0.037(7) 0.039(7) 0.028(6)
C56 0.047(6) 0.068(7) 0.132(10) 0.032(7) 0.036(7) 0.023(5)
C57 0.064(8) 0.082(9) 0.138(12) 0.018(8) 0.032(8) 0.018(7)
C58 0.081(13) 0.16(2) 0.15(2) 0.10(2) 0.055(14) 0.069(15)
C59 0.063(11) 0.14(2) 0.135(19) 0.089(17) 0.042(12) 0.052(13)
C60 0.046(10) 0.16(2) 0.22(3) 0.12(2) -0.004(15) 0.017(13)
C61 0.104(11) 0.23(2) 0.167(15) 0.116(15) 0.075(11) 0.105(13)
C62 0.097(10) 0.229(19) 0.161(14) 0.127(14) 0.073(10) 0.112(12)
C63 0.094(10) 0.218(19) 0.149(14) 0.126(14) 0.079(10) 0.117(12)
C68 0.170(13) 0.223(16) 0.126(12) 0.025(12) 0.034(11) 0.058(12)
C69 0.157(11) 0.216(14) 0.120(9) 0.030(10) 0.039(9) 0.069(10)
C70 0.151(10) 0.213(13) 0.115(9) 0.031(9) 0.040(8) 0.073(9)
C71 0.144(10) 0.208(13) 0.109(9) 0.033(9) 0.042(8) 0.077(9)
C72 0.167(13) 0.206(15) 0.166(12) 0.098(12) -0.007(11) 0.033(13)
C73 0.161(11) 0.198(13) 0.157(10) 0.104(10) -0.012(9) 0.037(10)
C74 0.158(10) 0.194(13) 0.152(10) 0.107(10) -0.012(8) 0.039(10)
C75 0.153(10) 0.189(13) 0.145(9) 0.112(10) -0.010(7) 0.041(9)
C76 0.106(9) 0.122(9) 0.108(9) 0.019(8) 0.011(8) 0.047(8)
C77 0.090(6) 0.107(6) 0.092(6) 0.025(5) 0.018(5) 0.052(5)
C78 0.083(5) 0.102(6) 0.084(5) 0.030(5) 0.023(4) 0.054(5)
C79 0.078(5) 0.098(5) 0.078(5) 0.035(4) 0.027(4) 0.054(4)
C80 0.148(10) 0.133(10) 0.131(10) 0.032(9) 0.008(9) 0.053(9)
C81 0.128(7) 0.117(7) 0.119(7) 0.034(6) 0.009(7) 0.054(6)
C82 0.117(7) 0.108(7) 0.110(7) 0.038(6) 0.012(6) 0.057(6)
C83 0.107(6) 0.100(6) 0.104(6) 0.039(5) 0.015(5) 0.058(5)
C84 0.13(2) 0.16(3) 0.41(7) 0.20(4) 0.12(4) 0.08(2)
C85 0.111(19) 0.12(2) 0.18(3) 0.10(2) 0.016(19) 0.040(17)
C86 0.083(13) 0.078(13) 0.14(2) 0.060(13) 0.039(13) 0.022(11)
C87 0.086(13) 0.079(11) 0.098(13) 0.058(11) 0.034(10) 0.038(10)
C88 0.088(6) 0.201(10) 0.074(5) 0.009(6) 0.028(5) 0.055(7)
C89 0.081(8) 0.098(8) 0.126(9) 0.039(8) 0.012(8) 0.031(7)
C90 0.068(5) 0.091(6) 0.112(6) 0.044(5) 0.011(5) 0.028(5)
C91 0.060(4) 0.085(5) 0.102(6) 0.048(5) 0.014(4) 0.027(4)
C92 0.052(4) 0.079(4) 0.093(5) 0.047(4) 0.015(4) 0.029(3)
C93 0.080(14) 0.15(2) 0.12(2) 0.071(18) 0.010(13) -0.011(15)
C94 0.088(16) 0.13(2) 0.18(3) 0.09(2) 0.062(18) 0.015(15)
C95 0.084(13) 0.078(13) 0.121(18) 0.041(12) 0.036(13) 0.002(10)
C96 0.088(13) 0.044(8) 0.091(13) 0.019(8) 0.028(10) -0.002(9)
C97 0.101(15) 0.107(16) 0.120(18) 0.033(14) 0.056(14) 0.062(14)
O1 0.044(4) 0.052(5) 0.041(4) 0.019(4) 0.008(4) 0.015(4)
O2 0.042(4) 0.036(4) 0.040(4) 0.019(3) 0.011(3) 0.011(3)
O3 0.057(5) 0.033(4) 0.043(4) 0.016(3) 0.020(4) 0.016(4)
O4 0.050(5) 0.039(4) 0.049(5) 0.020(4) 0.013(4) 0.018(4)
O5 0.044(4) 0.039(4) 0.042(4) 0.022(3) 0.013(3) 0.019(3)
O6 0.065(5) 0.040(4) 0.038(4) 0.009(4) 0.018(4) 0.024(4)
O7 0.053(5) 0.052(5) 0.044(5) 0.017(4) 0.010(4) 0.029(4)
O8 0.039(4) 0.037(4) 0.039(4) 0.020(3) 0.014(3) 0.017(3)
O9 0.041(4) 0.038(4) 0.039(4) 0.020(3) 0.011(3) 0.011(3)
O10 0.043(4) 0.043(4) 0.040(4) 0.019(3) 0.016(3) 0.020(4)
O11 0.037(4) 0.055(5) 0.047(5) 0.026(4) 0.009(3) 0.011(4)
O12 0.051(5) 0.045(5) 0.047(5) 0.018(4) 0.014(4) 0.020(4)
O13 0.037(4) 0.041(4) 0.042(4) 0.016(3) 0.012(3) 0.016(3)
O14 0.038(4) 0.032(4) 0.039(4) 0.018(3) 0.014(3) 0.011(3)
O15 0.036(4) 0.043(4) 0.044(4) 0.017(4) 0.013(3) 0.016(3)
O16 0.050(5) 0.060(5) 0.043(4) 0.021(4) 0.022(4) 0.024(4)
O17 0.038(4) 0.036(4) 0.035(4) 0.016(3) 0.011(3) 0.012(3)
O18 0.041(4) 0.042(4) 0.041(4) 0.023(3) 0.013(3) 0.012(3)
O19 0.048(4) 0.046(4) 0.042(4) 0.024(4) 0.013(4) 0.022(4)
O20 0.043(4) 0.044(4) 0.043(4) 0.022(4) 0.013(3) 0.019(4)
O21 0.043(4) 0.037(4) 0.037(4) 0.020(3) 0.010(3) 0.012(3)
O22 0.041(4) 0.052(5) 0.033(4) 0.021(4) 0.013(3) 0.011(4)
O23 0.040(4) 0.045(4) 0.046(4) 0.025(4) 0.014(3) 0.017(4)
O24 0.047(4) 0.037(4) 0.040(4) 0.019(3) 0.012(3) 0.016(3)
O25 0.104(6) 0.097(6) 0.101(6) 0.038(5) 0.016(5) 0.058(5)
O26 0.103(6) 0.099(6) 0.107(6) 0.034(5) 0.017(5) 0.058(6)
O27 0.150(10) 0.183(13) 0.145(10) 0.117(10) -0.007(8) 0.042(10)
O28 0.151(10) 0.190(13) 0.142(10) 0.109(10) -0.012(8) 0.042(10)
O29 0.079(5) 0.099(6) 0.081(5) 0.033(4) 0.024(4) 0.053(5)
O30 0.078(5) 0.097(6) 0.077(5) 0.038(4) 0.028(4) 0.056(4)
O31 0.083(9) 0.070(8) 0.135(12) 0.040(8) 0.024(8) 0.026(7)
O32 0.092(9) 0.077(8) 0.123(11) 0.058(8) 0.054(9) 0.036(7)
O33 0.139(10) 0.206(13) 0.103(9) 0.033(9) 0.044(8) 0.080(9)
O34 0.141(11) 0.202(14) 0.117(10) 0.040(10) 0.040(9) 0.078(10)
O37 0.088(6) 0.200(11) 0.071(5) 0.009(6) 0.027(5) 0.057(7)
O38 0.083(6) 0.198(11) 0.071(5) 0.011(6) 0.029(5) 0.053(7)
O39 0.051(5) 0.042(4) 0.049(5) 0.023(4) 0.014(4) 0.006(4)
O40 0.051(5) 0.035(4) 0.056(5) 0.026(4) 0.017(4) 0.008(4)
O41 0.050(4) 0.079(5) 0.092(5) 0.046(4) 0.014(4) 0.027(4)
O42 0.051(4) 0.079(5) 0.091(5) 0.046(4) 0.015(4) 0.029(4)
O43 0.079(8) 0.089(9) 0.159(14) 0.083(10) 0.053(9) 0.031(7)
O44 0.072(8) 0.077(8) 0.106(10) 0.052(7) 0.025(7) 0.023(6)
O45 0.113(11) 0.101(10) 0.091(10) 0.035(8) 0.040(9) 0.038(9)
S1 0.0457(16) 0.0597(19) 0.0516(17) 0.0234(15) 0.0202(14) 0.0208(15)
S2 0.0472(17) 0.064(2) 0.0584(19) 0.0278(16) 0.0236(15) 0.0288(15)
S3 0.0384(15) 0.0595(19) 0.0586(19) 0.0262(15) 0.0173(14) 0.0218(14)
S4 0.0408(14) 0.0451(15) 0.0485(16) 0.0199(13) 0.0148(12) 0.0218(13)
S5 0.066(2) 0.0445(17) 0.068(2) 0.0212(16) 0.0077(17) 0.0255(16)
S6 0.065(2) 0.074(2) 0.059(2) 0.0223(18) 0.0154(17) 0.037(2)
S7 0.065(2) 0.073(2) 0.0509(19) 0.0348(18) 0.0193(16) 0.0148(18)
S8 0.065(2) 0.0488(18) 0.064(2) 0.0324(16) 0.0180(17) 0.0202(16)
S9 0.084(3) 0.057(2) 0.060(2) 0.0288(17) 0.0251(19) 0.0406(19)
S10 0.0584(19) 0.0588(19) 0.0488(17) 0.0288(15) 0.0157(15) 0.0164(16)
S11 0.068(2) 0.070(2) 0.0459(18) 0.0278(17) 0.0191(16) 0.0211(18)
S12 0.0488(19) 0.090(3) 0.082(3) 0.058(2) 0.0170(18) 0.0277(19)
S13 0.093(3) 0.126(4) 0.093(3) 0.061(3) 0.049(3) 0.061(3)
S14 0.079(3) 0.055(2) 0.056(2) 0.0170(17) 0.0197(19) 0.0160(19)
S15 0.0497(19) 0.067(2) 0.064(2) 0.0214(18) 0.0099(16) 0.0171(17)
S16 0.0512(19) 0.072(2) 0.076(2) 0.0345(19) 0.0249(17) 0.0246(17)
S17 0.0572(19) 0.0471(18) 0.059(2) 0.0108(15) 0.0173(16) 0.0132(15)
S18 0.090(3) 0.062(2) 0.088(3) 0.036(2) 0.037(2) 0.045(2)
S19 0.073(2) 0.061(2) 0.054(2) 0.0277(17) 0.0201(17) 0.0117(18)
S20 0.098(3) 0.0443(18) 0.061(2) 0.0239(16) 0.016(2) 0.0246(19)
S21 0.0542(19) 0.080(2) 0.062(2) 0.0366(19) 0.0181(16) 0.0320(18)
W1 0.0336(2) 0.0369(2) 0.0380(2) 0.01797(18) 0.00968(18) 0.01255(18)
W2 0.0413(2) 0.0333(2) 0.0410(2) 0.01758(19) 0.01057(19) 0.01240(19)
W3 0.0432(2) 0.0342(2) 0.0388(2) 0.01305(18) 0.01123(19) 0.01627(19)
W4 0.0380(2) 0.0408(2) 0.0349(2) 0.01661(19) 0.00871(18) 0.01260(19)
W5 0.0385(2) 0.0363(2) 0.0379(2) 0.01946(19) 0.01115(18) 0.01540(19)
W6 0.0366(2) 0.0433(2) 0.0356(2) 0.01498(19) 0.01208(18) 0.01516(19)
W7 0.0382(2) 0.0380(2) 0.0373(2) 0.01864(19) 0.01031(18) 0.01034(19)

loop_
_atom_type_symbol
_atom_type_description
_atom_type_scat_dispersion_real
_atom_type_scat_dispersion_imag
_atom_type_scat_source
C C 0.0033 0.0016 'International Tables Vol C Tables 4.2.6.8 and 6.1.1.4'
H H 0.0000 0.0000 'International Tables Vol C Tables 4.2.6.8 and 6.1.1.4'
Ag Ag -0.8971 1.1015 'International Tables Vol C Tables 4.2.6.8 and 6.1.1.4'
O O 0.0106 0.0060 'International Tables Vol C Tables 4.2.6.8 and 6.1.1.4'
S S 0.1246 0.1234 'International Tables Vol C Tables 4.2.6.8 and 6.1.1.4'
W W -0.8490 6.8722 'International Tables Vol C Tables 4.2.6.8 and 6.1.1.4'

loop_
_geom_angle_atom_site_label_1
_geom_angle_atom_site_label_2
_geom_angle_atom_site_label_3
_geom_angle
_geom_angle_site_symmetry_1
_geom_angle_site_symmetry_3
Ag8 Ag1 Ag10 97.66(15) . .
Ag8 Ag1 Ag20 55.40(9) . .
Ag20 Ag1 Ag10 148.2(2) . .
O36 Ag1 Ag8 140.0(10) . .
O36 Ag1 Ag10 42.6(9) . .
O36 Ag1 Ag20 161.8(9) . .
O36 Ag1 S14 112.7(9) . .
S6 Ag1 Ag8 52.93(14) . .
S6 Ag1 Ag10 53.37(15) . .
S6 Ag1 Ag20 107.4(2) . .
S6 Ag1 O36 90.1(9) . .
S6 Ag1 S14 133.5(3) . .
S14 Ag1 Ag8 88.94(18) . .
S14 Ag1 Ag10 120.0(4) . .
S14 Ag1 Ag20 51.11(12) . .
Ag5B Ag1A Ag20 103.7(4) . .
Ag8A Ag1A Ag5B 108.7(6) . .
Ag8A Ag1A Ag20 59.5(4) . .
Ag8A Ag1A O6 67.5(5) . .
Ag8A Ag1A S6 51.4(3) . .
O6 Ag1A Ag5B 53.0(4) . .
O6 Ag1A Ag20 108.1(3) . .
O6 Ag1A S6 81.2(3) . .
O36 Ag1A Ag5B 89.8(9) . .
O36 Ag1A Ag8A 139.0(10) . .
O36 Ag1A Ag20 152.0(10) . .
O36 Ag1A O6 99.6(10) . .
O36 Ag1A S6 89.1(9) . .
S6 Ag1A Ag5B 133.2(5) . .
S6 Ag1A Ag20 98.7(3) . .
S14 Ag1A Ag5B 57.5(4) . .
S14 Ag1A Ag8A 91.7(4) . .
S14 Ag1A Ag20 49.2(2) . .
S14 Ag1A O6 90.9(4) . .
S14 Ag1A O36 128.3(9) . .
S14 Ag1A S6 142.6(4) . .
S5 Ag1B Ag3B 124.1(7) . .
S5 Ag1B S6 171.1(8) . .
S6 Ag1B Ag3B 50.4(4) . .
S4 Ag2 Ag29 66.54(10) 2_666 .
S9 Ag2 Ag29 163.79(12) . .
S9 Ag2 S4 98.08(15) . 2_666
S21 Ag2 Ag29 52.11(12) . .
S21 Ag2 S4 118.62(19) . 2_666
S21 Ag2 S9 143.14(15) . .
Ag25 Ag2A Ag24 78.0(7) . .
O20 Ag2A Ag24 87.5(5) . .
O20 Ag2A Ag25 57.3(4) . .
O20 Ag2A S4 85.6(4) . 2_666
S4 Ag2A Ag24 159.8(10) 2_666 .
S4 Ag2A Ag25 82.3(3) 2_666 .
S9 Ag2A Ag24 46.8(5) . .
S9 Ag2A Ag25 49.0(5) . .
S9 Ag2A O20 96.2(9) . .
S9 Ag2A S4 115.3(7) . 2_666
Ag4B Ag2B Ag5B 108.1(5) . .
Ag4B Ag2B Ag9A 95.1(6) . .
Ag9A Ag2B Ag5B 151.4(7) . .
O2 Ag2B Ag4B 79.0(5) . .
O2 Ag2B Ag5B 123.9(5) . .
O2 Ag2B Ag9A 76.1(5) . .
O2 Ag2B S15 126.0(5) . .
S15 Ag2B Ag4B 139.7(6) . .
S15 Ag2B Ag5B 84.6(5) . .
S15 Ag2B Ag9A 66.8(5) . .
S17 Ag2B Ag4B 58.2(4) . .
S17 Ag2B Ag5B 50.9(4) . .
S17 Ag2B Ag9A 142.7(7) . .
S17 Ag2B O2 118.0(6) . .
S17 Ag2B S15 115.3(6) . .
Ag9 Ag3 Ag29 147.57(6) . .
O1 Ag3 Ag9 57.8(2) . .
O1 Ag3 Ag29 92.89(19) . .
O1 Ag3 S16 85.4(2) . .
O1 Ag3 S21 76.5(2) . .
O29 Ag3 Ag9 84.5(3) . .
O29 Ag3 Ag29 126.9(3) . .
O29 Ag3 O1 125.7(4) . .
O29 Ag3 S16 105.3(4) . .
O29 Ag3 S21 99.7(4) . .
S16 Ag3 Ag9 55.63(10) . .
S16 Ag3 Ag29 113.64(10) . .
S21 Ag3 Ag9 123.92(10) . .
S21 Ag3 Ag29 50.95(9) . .
S21 Ag3 S16 154.64(13) . .
Ag4A Ag3A Ag29 99.9(3) . .
Ag9A Ag3A Ag4A 125.8(5) . .
Ag9A Ag3A Ag29 104.3(4) . .
O1 Ag3A Ag4A 83.6(4) . .
O1 Ag3A Ag9A 51.6(3) . .
O1 Ag3A Ag29 85.5(3) . .
O29 Ag3A Ag4A 140.3(5) . .
O29 Ag3A Ag9A 72.7(4) . .
O29 Ag3A Ag29 109.1(5) . .
O29 Ag3A O1 124.3(5) . .
S21 Ag3A Ag4A 59.2(4) . .
S21 Ag3A Ag9A 142.1(5) . .
S21 Ag3A Ag29 44.5(3) . .
S21 Ag3A O1 97.8(4) . .
S21 Ag3A O29 130.7(5) . .
Ag36 Ag3B Ag1B 124.6(5) . .
S2 Ag3B Ag1B 82.6(5) . .
S2 Ag3B Ag36 48.9(2) . .
S6 Ag3B Ag1B 45.7(4) . .
S6 Ag3B Ag36 160.7(6) . .
S6 Ag3B S2 128.1(7) . .
O19 Ag4 Ag21 123.0(2) . .
O19 Ag4 S12 122.6(2) . .
O19 Ag4 S21 107.9(2) . .
S12 Ag4 Ag21 48.01(11) . .
S12 Ag4 S21 122.99(14) . .
S21 Ag4 Ag21 121.55(11) . .
Ag3A Ag4A Ag23 161.4(4) . .
O19 Ag4A Ag3A 123.3(5) . .
O19 Ag4A Ag23 46.9(3) . .
O19 Ag4A S12 121.5(5) . .
O19 Ag4A S21 110.7(4) . .
S12 Ag4A Ag3A 74.6(3) . .
S12 Ag4A Ag23 97.1(3) . .
S21 Ag4A Ag3A 33.5(2) . .
S21 Ag4A Ag23 154.4(4) . .
S21 Ag4A S12 107.0(4) . .
Ag2B Ag4B Ag5A 98.0(6) . .
O31 Ag4B Ag2B 161.2(8) . .
O31 Ag4B Ag5A 65.0(5) . .
O31 Ag4B S17 150.2(9) . .
S17 Ag4B Ag2B 48.2(5) . .
S17 Ag4B Ag5A 143.8(7) . .
O31 Ag5 Ag11 91.4(4) . .
O31 Ag5 O40 91.7(4) . .
O31 Ag5 S16 113.4(4) . .
O31 Ag5 S19 99.1(4) . .
O40 Ag5 Ag11 76.2(2) . .
S16 Ag5 Ag11 52.96(10) . .
S16 Ag5 O40 121.8(2) . .
S19 Ag5 Ag11 167.66(11) . .
S19 Ag5 O40 96.9(2) . .
S19 Ag5 S16 126.6(2) . .
Ag8B Ag5A Ag4B 125.9(6) 2_666 .
S16 Ag5A Ag4B 70.8(5) . .
S16 Ag5A Ag8B 98.0(6) . 2_666
S19 Ag5A Ag4B 121.3(7) . .
S19 Ag5A Ag8B 79.0(6) . 2_666
S19 Ag5A S16 167.0(9) . .
Ag1A Ag5B Ag2B 140.2(6) . .
O6 Ag5B Ag1A 59.1(4) . .
O6 Ag5B Ag2B 86.6(5) . .
O6 Ag5B S14 91.3(5) . .
O6 Ag5B S17 110.4(6) . .
O35 Ag5B Ag1A 79.2(11) . .
O35 Ag5B Ag2B 128.8(12) . .
O35 Ag5B O6 97.4(12) . .
O35 Ag5B S14 115.0(12) . .
O35 Ag5B S17 90.1(11) . .
S14 Ag5B Ag1A 51.8(4) . .
S14 Ag5B Ag2B 115.9(6) . .
S14 Ag5B S17 144.9(7) . .
S17 Ag5B Ag1A 163.3(6) . .
S17 Ag5B Ag2B 42.5(4) . .
Ag17 Ag6 Ag41 141.54(6) . .
O23 Ag6 Ag17 60.67(18) . .
O23 Ag6 Ag41 86.75(18) . .
S1 Ag6 Ag17 142.00(13) . .
S1 Ag6 Ag41 48.55(9) . .
S1 Ag6 O23 91.4(2) . .
S19 Ag6 Ag17 68.25(10) 2_666 .
S19 Ag6 Ag41 108.06(14) 2_666 .
S19 Ag6 O23 108.3(2) 2_666 .
S19 Ag6 S1 149.53(17) 2_666 .
Ag36 Ag6A Ag8B 126.9(6) . .
O23 Ag6A Ag8B 72.6(4) . .
O23 Ag6A Ag36 80.9(4) . .
O23 Ag6A S1 94.3(3) . .
O23 Ag6A S19 97.2(4) . 2_666
S1 Ag6A Ag8B 166.8(5) . .
S1 Ag6A Ag36 49.7(2) . .
S1 Ag6A S19 121.3(6) . 2_666
S3 Ag6A Ag8B 52.0(4) . .
S3 Ag6A Ag36 88.2(5) . .
S3 Ag6A O23 97.0(5) . .
S3 Ag6A S1 133.7(6) . .
S3 Ag6A S19 101.6(3) . 2_666
S19 Ag6A Ag8B 60.7(4) 2_666 .
S19 Ag6A Ag36 170.2(5) 2_666 .
Ag41 Ag7 Ag16 112.49(8) . .
O44 Ag7 Ag16 84.2(4) . .
O44 Ag7 Ag41 76.9(3) . .
O44 Ag7 S7 128.4(4) . .
O44 Ag7 S8 99.3(4) . .
S7 Ag7 Ag16 146.70(12) . .
S7 Ag7 Ag41 74.65(10) . .
S7 Ag7 S8 119.10(16) . .
S8 Ag7 Ag16 50.15(9) . .
S8 Ag7 Ag41 162.64(12) . .
Ag7B Ag7A Ag23 96.8(5) . .
Ag15 Ag7A Ag7B 141.2(7) . .
Ag15 Ag7A Ag23 55.8(4) . .
S7 Ag7A Ag7B 146.8(9) . .
S7 Ag7A Ag15 60.8(5) . .
S7 Ag7A Ag23 114.2(9) . .
S7 Ag7A S8 155.7(9) . .
S8 Ag7A Ag7B 57.2(5) . .
S8 Ag7A Ag15 102.8(7) . .
S8 Ag7A Ag23 47.1(3) . .
O39 Ag7B Ag7A 65.3(5) . .
O39 Ag7B S8 111.2(6) . .
S8 Ag7B Ag7A 48.4(4) . .
S20 Ag7B Ag7A 161.6(8) 2_666 .
S20 Ag7B O39 96.3(6) 2_666 .
S20 Ag7B S8 148.0(11) 2_666 .
Ag1 Ag8 Ag34 162.9(2) . .
Ag20 Ag8 Ag1 65.00(9) . .
Ag20 Ag8 Ag34 109.51(8) . .
O12 Ag8 Ag1 100.8(3) . .
O12 Ag8 Ag20 76.7(2) . .
O12 Ag8 Ag34 93.2(2) . .
O12 Ag8 S11 77.2(2) . .
O16 Ag8 Ag1 140.8(3) . .
O16 Ag8 Ag20 149.8(2) . .
O16 Ag8 Ag34 50.8(2) . .
O16 Ag8 O12 81.5(3) . .
O16 Ag8 S11 98.0(2) . .
S6 Ag8 Ag1 52.74(13) . .
S6 Ag8 Ag20 116.60(12) . .
S6 Ag8 Ag34 126.09(12) . .
S6 Ag8 O12 122.6(3) . .
S6 Ag8 O16 92.8(2) . .
S6 Ag8 S11 158.83(17) . .
S11 Ag8 Ag1 120.84(14) . .
S11 Ag8 Ag20 56.96(10) . .
S11 Ag8 Ag34 52.81(10) . .
Ag1A Ag8A Ag20 72.9(3) . .
O12 Ag8A Ag1A 111.1(8) . .
O12 Ag8A Ag20 78.0(4) . .
O12 Ag8A S6 158.3(10) . .
S6 Ag8A Ag1A 65.0(4) . .
S6 Ag8A Ag20 118.5(4) . .
Ag5A Ag8B Ag6A 95.6(7) 2_666 .
Ag5A Ag8B Ag29 122.7(7) 2_666 2_666
Ag29 Ag8B Ag6A 100.2(6) 2_666 .
O5 Ag8B Ag5A 95.1(8) 2_666 2_666
O5 Ag8B Ag6A 108.5(7) 2_666 .
O5 Ag8B Ag29 129.6(8) 2_666 2_666
O5 Ag8B S3 145.2(8) 2_666 .
S3 Ag8B Ag5A 111.6(8) . 2_666
S3 Ag8B Ag6A 49.1(4) . .
S3 Ag8B Ag29 52.1(4) . 2_666
Ag3 Ag9 Ag21 101.94(6) . .
Ag11 Ag9 Ag3 102.94(9) . .
Ag11 Ag9 Ag21 126.39(7) . .
O30 Ag9 Ag3 78.0(3) . .
O30 Ag9 Ag11 144.7(3) . .
O30 Ag9 Ag21 86.8(3) . .
O30 Ag9 S15 115.9(3) . .
O30 Ag9 S16 102.3(3) . .
S15 Ag9 Ag3 147.13(12) . .
S15 Ag9 Ag11 82.63(11) . .
S15 Ag9 Ag21 52.75(12) . .
S15 Ag9 S16 136.44(15) . .
S16 Ag9 Ag3 57.97(11) . .
S16 Ag9 Ag11 53.81(10) . .
S16 Ag9 Ag21 154.54(12) . .
Ag2B Ag9A Ag3A 130.9(5) . .
O1 Ag9A Ag2B 78.8(5) . .
O1 Ag9A Ag3A 52.1(4) . .
O30 Ag9A Ag2B 139.2(9) . .
O30 Ag9A Ag3A 75.8(5) . .
O30 Ag9A O1 119.5(6) . .
S16 Ag9A Ag2B 86.8(5) . .
S16 Ag9A Ag3A 105.9(8) . .
S16 Ag9A O1 105.4(7) . .
S16 Ag9A O30 118.0(7) . .
Ag32 Ag9B Ag31 68.9(4) . .
O3 Ag9B Ag31 90.6(5) . .
O3 Ag9B Ag32 81.2(6) . .
O3 Ag9B S17 75.1(6) . .
S17 Ag9B Ag31 140.0(7) . .
S17 Ag9B Ag32 141.4(8) . .
S18 Ag9B Ag31 43.6(6) . .
S18 Ag9B Ag32 56.2(7) . .
S18 Ag9B O3 123.9(11) . .
S18 Ag9B S17 159.7(11) . .
Ag1 Ag10 Ag18 89.72(17) . .
Ag12 Ag10 Ag1 96.45(10) . .
Ag12 Ag10 Ag18 126.28(6) . .
Ag12 Ag10 Ag32 98.99(6) . .
Ag32 Ag10 Ag1 144.89(18) . .
Ag32 Ag10 Ag18 55.87(5) . .
C67 Ag10 Ag1 65.5(6) . .
C67 Ag10 Ag12 160.6(6) . .
C67 Ag10 Ag18 50.8(7) . .
C67 Ag10 Ag32 93.1(6) . .
O36 Ag10 Ag1 51.9(11) . .
O36 Ag10 Ag12 143.7(10) . .
O36 Ag10 Ag18 76.7(9) . .
O36 Ag10 Ag32 117.2(10) . .
O36 Ag10 C67 26.7(4) . .
O36 Ag10 S5 139.6(12) . .
O36 Ag10 S6 93.0(10) . .
S5 Ag10 Ag1 163.33(17) . .
S5 Ag10 Ag12 68.06(9) . .
S5 Ag10 Ag18 104.29(11) . .
S5 Ag10 Ag32 48.44(10) . .
S5 Ag10 C67 130.6(6) . .
S5 Ag10 S6 115.93(14) . .
S6 Ag10 Ag1 47.45(14) . .
S6 Ag10 Ag12 51.15(10) . .
S6 Ag10 Ag18 125.60(10) . .
S6 Ag10 Ag32 146.71(11) . .
S6 Ag10 C67 112.4(6) . .
Ag5 Ag11 Ag13 70.04(7) . .
Ag9 Ag11 Ag5 111.95(9) . .
Ag9 Ag11 Ag13 177.71(7) . .
O2 Ag11 Ag5 68.08(18) . .
O2 Ag11 Ag9 89.21(18) . .
O2 Ag11 Ag13 92.65(18) . .
S16 Ag11 Ag5 54.72(12) . .
S16 Ag11 Ag9 58.11(11) . .
S16 Ag11 Ag13 123.62(11) . .
S16 Ag11 O2 77.8(2) . .
S17 Ag11 Ag5 120.89(12) . .
S17 Ag11 Ag9 127.15(12) . .
S17 Ag11 Ag13 50.86(10) . .
S17 Ag11 O2 110.2(2) . .
S17 Ag11 S16 169.42(14) . .
O15 Ag12 Ag10 139.22(19) . .
O15 Ag12 S2 81.8(2) . .
O15 Ag12 S6 121.4(2) . .
S2 Ag12 Ag10 132.65(10) . .
S2 Ag12 S6 132.79(13) . .
S6 Ag12 Ag10 55.73(11) . .
Ag11 Ag13 Ag18 90.64(5) . .
O32 Ag13 Ag11 122.0(4) . .
O32 Ag13 Ag18 141.6(4) . .
O32 Ag13 O40 108.5(4) . .
O32 Ag13 S17 134.7(4) . .
O32 Ag13 S18 104.4(4) . .
O40 Ag13 Ag11 75.0(2) . .
O40 Ag13 Ag18 98.5(2) . .
O40 Ag13 S17 110.0(2) . .
O40 Ag13 S18 84.7(2) . .
S17 Ag13 Ag11 50.02(10) . .
S17 Ag13 Ag18 51.48(10) . .
S17 Ag13 S18 102.07(14) . .
S18 Ag13 Ag11 133.06(10) . .
S18 Ag13 Ag18 50.71(10) . .
Ag19 Ag14 Ag18 156.25(7) . .
O6 Ag14 Ag18 59.3(2) . .
O6 Ag14 Ag19 102.0(2) . .
O6 Ag14 S14 86.7(2) . .
O6 Ag14 S15 132.3(2) . .
O6 Ag14 S17 106.1(2) . .
S14 Ag14 Ag18 109.71(13) . .
S14 Ag14 Ag19 50.93(11) . .
S14 Ag14 S15 100.32(15) . .
S15 Ag14 Ag18 148.92(11) . .
S15 Ag14 Ag19 54.24(10) . .
S17 Ag14 Ag18 52.61(10) . .
S17 Ag14 Ag19 150.51(11) . .
S17 Ag14 S14 139.13(14) . .
S17 Ag14 S15 98.86(14) . .
Ag7A Ag15 Ag23 74.1(3) . .
Ag7A Ag15 Ag33 167.4(2) . .
Ag7A Ag15 Ag34 104.8(3) . .
Ag23 Ag15 Ag33 98.97(5) . .
Ag23 Ag15 Ag34 173.42(5) . .
Ag34 Ag15 Ag33 80.81(5) . .
O18 Ag15 Ag7A 100.2(3) . .
O18 Ag15 Ag23 93.2(2) . .
O18 Ag15 Ag33 90.60(19) . .
O18 Ag15 Ag34 93.3(2) . .
O18 Ag15 S7 110.1(2) . .
O18 Ag15 S10 111.2(2) . .
S7 Ag15 Ag7A 48.3(3) . .
S7 Ag15 Ag23 119.97(12) . .
S7 Ag15 Ag33 133.42(11) . .
S7 Ag15 Ag34 57.53(11) . .
S7 Ag15 S10 138.57(12) . .
S10 Ag15 Ag7A 119.6(3) . .
S10 Ag15 Ag23 54.48(9) . .
S10 Ag15 Ag33 49.39(9) . .
S10 Ag15 Ag34 122.51(10) . .
Ag24 Ag16 Ag7 108.11(6) . .
Ag24 Ag16 Ag25 85.18(5) . .
Ag25 Ag16 Ag7 135.20(5) . .
S8 Ag16 Ag7 54.25(10) . .
S8 Ag16 Ag24 57.11(10) . .
S8 Ag16 Ag25 135.74(11) . .
S20 Ag16 Ag7 114.46(14) 2_666 .
S20 Ag16 Ag24 136.63(13) 2_666 .
S20 Ag16 Ag25 70.71(11) 2_666 .
S20 Ag16 S8 152.97(14) 2_666 .
Ag29 Ag17 Ag6 117.65(8) 2_666 .
Ag29 Ag17 Ag39 79.12(5) 2_666 .
Ag39 Ag17 Ag6 79.60(5) . .
O5 Ag17 Ag6 108.1(2) 2_666 .
O5 Ag17 Ag29 132.6(2) 2_666 2_666
O5 Ag17 Ag39 98.5(2) 2_666 .
O5 Ag17 S3 167.5(2) 2_666 .
S3 Ag17 Ag6 65.09(10) . .
S3 Ag17 Ag29 52.58(9) . 2_666
S3 Ag17 Ag39 70.40(9) . .
Ag10 Ag18 Ag13 154.48(6) . .
Ag14 Ag18 Ag10 97.89(5) . .
Ag14 Ag18 Ag13 93.44(5) . .
Ag32 Ag18 Ag10 58.75(4) . .
Ag32 Ag18 Ag13 97.98(5) . .
Ag32 Ag18 Ag14 137.69(6) . .
C67 Ag18 Ag10 53.3(6) . .
C67 Ag18 Ag13 148.8(7) . .
C67 Ag18 Ag14 93.3(6) . .
C67 Ag18 Ag32 97.3(6) . .
C67 Ag18 S18 122.2(7) . .
O35 Ag18 Ag10 75.3(12) . .
O35 Ag18 Ag13 129.5(12) . .
O35 Ag18 Ag14 79.8(13) . .
O35 Ag18 Ag32 120.5(12) . .
O35 Ag18 C67 24.1(7) . .
O35 Ag18 S17 97.3(12) . .
O35 Ag18 S18 131.1(13) . .
S17 Ag18 Ag10 147.53(11) . .
S17 Ag18 Ag13 47.70(9) . .
S17 Ag18 Ag14 49.69(10) . .
S17 Ag18 Ag32 141.64(10) . .
S17 Ag18 C67 120.9(6) . .
S17 Ag18 S18 101.82(14) . .
S18 Ag18 Ag10 106.75(12) . .
S18 Ag18 Ag13 54.24(11) . .
S18 Ag18 Ag14 144.18(11) . .
S18 Ag18 Ag32 49.28(11) . .
Ag14 Ag19 Ag21 94.72(6) . .
Ag14 Ag19 Ag33 137.20(6) . .
Ag20 Ag19 Ag14 100.76(6) . .
Ag20 Ag19 Ag21 152.63(6) . .
Ag20 Ag19 Ag33 71.30(5) . .
Ag33 Ag19 Ag21 81.98(5) . .
S13 Ag19 Ag14 163.48(14) . .
S13 Ag19 Ag20 95.76(13) . .
S13 Ag19 Ag21 70.03(13) . .
S13 Ag19 Ag33 49.31(15) . .
S13 Ag19 S14 141.55(17) . .
S13 Ag19 S15 105.91(16) . .
S14 Ag19 Ag14 52.91(11) . .
S14 Ag19 Ag20 53.68(11) . .
S14 Ag19 Ag21 147.50(12) . .
S14 Ag19 Ag33 122.42(12) . .
S14 Ag19 S15 105.19(15) . .
S15 Ag19 Ag14 57.61(10) . .
S15 Ag19 Ag20 158.09(11) . .
S15 Ag19 Ag21 44.82(10) . .
S15 Ag19 Ag33 125.93(11) . .
Ag8 Ag20 Ag1 59.60(9) . .
Ag8 Ag20 Ag19 97.82(7) . .
Ag8A Ag20 Ag1A 47.6(4) . .
Ag19 Ag20 Ag1 99.7(2) . .
Ag19 Ag20 Ag1A 87.2(2) . .
Ag19 Ag20 Ag8A 86.6(3) . .
O33 Ag20 Ag1 127.4(7) . .
O33 Ag20 Ag1A 136.0(7) . .
O33 Ag20 Ag8 144.5(6) . .
O33 Ag20 Ag8A 159.2(7) . .
O33 Ag20 Ag19 113.0(5) . .
O33 Ag20 S11 100.5(7) . .
O33 Ag20 S14 118.4(7) . .
S11 Ag20 Ag1 114.44(13) . .
S11 Ag20 Ag1A 115.18(15) . .
S11 Ag20 Ag8 55.84(10) . .
S11 Ag20 Ag8A 68.2(4) . .
S11 Ag20 Ag19 98.82(10) . .
S14 Ag20 Ag1 53.8(2) . .
S14 Ag20 Ag1A 44.2(2) . .
S14 Ag20 Ag8 93.94(12) . .
S14 Ag20 Ag8A 78.5(4) . .
S14 Ag20 Ag19 53.05(11) . .
S14 Ag20 S11 138.02(13) . .
Ag4 Ag21 Ag19 126.92(5) . .
Ag9 Ag21 Ag4 93.99(7) . .
Ag9 Ag21 Ag19 105.71(6) . .
Ag9 Ag21 Ag22 155.97(7) . .
Ag22 Ag21 Ag4 97.22(5) . .
Ag22 Ag21 Ag19 84.27(6) . .
O11 Ag21 Ag4 54.0(2) . .
O11 Ag21 Ag9 112.1(2) . .
O11 Ag21 Ag19 73.0(2) . .
O11 Ag21 Ag22 91.66(19) . .
S12 Ag21 Ag4 49.71(11) . .
S12 Ag21 Ag9 120.61(12) . .
S12 Ag21 Ag19 133.41(12) . .
S12 Ag21 Ag22 55.48(11) . .
S12 Ag21 O11 84.7(2) . .
S15 Ag21 Ag4 132.31(11) . .
S15 Ag21 Ag9 54.21(11) . .
S15 Ag21 Ag19 52.59(11) . .
S15 Ag21 Ag22 126.60(12) . .
S15 Ag21 O11 101.8(2) . .
S15 Ag21 S12 172.78(14) . .
Ag40 Ag22 Ag21 97.55(7) . .
O28 Ag22 Ag21 150.2(7) . .
O28 Ag22 Ag40 81.7(7) . .
O28 Ag22 S12 110.9(8) . .
O28 Ag22 S13 125.8(8) . .
S12 Ag22 Ag21 49.37(10) . .
S12 Ag22 Ag40 55.51(10) . .
S13 Ag22 Ag21 76.94(14) . .
S13 Ag22 Ag40 130.70(17) . .
S13 Ag22 S12 123.23(17) . .
Ag4A Ag23 Ag7A 135.9(2) . .
Ag15 Ag23 Ag4A 116.1(2) . .
Ag15 Ag23 Ag7A 50.1(3) . .
Ag15 Ag23 Ag24 132.67(5) . .
Ag15 Ag23 Ag40 106.83(5) . .
Ag24 Ag23 Ag4A 69.1(2) . .
Ag24 Ag23 Ag7A 91.8(3) . .
Ag24 Ag23 Ag40 116.44(5) . .
Ag40 Ag23 Ag4A 65.80(16) . .
Ag40 Ag23 Ag7A 151.1(2) . .
O19 Ag23 Ag4A 41.6(3) . .
O19 Ag23 Ag7A 94.5(3) . .
O19 Ag23 Ag15 87.1(2) . .
O19 Ag23 Ag24 66.6(2) . .
O19 Ag23 Ag40 102.0(2) . .
O19 Ag23 O26 92.4(5) . .
O19 Ag23 S8 99.5(2) . .
O19 Ag23 S10 108.6(2) . .
O26 Ag23 Ag4A 53.5(5) . .
O26 Ag23 Ag7A 154.0(5) . .
O26 Ag23 Ag15 155.4(4) . .
O26 Ag23 Ag24 68.3(4) . .
O26 Ag23 Ag40 49.3(4) . .
O26 Ag23 S8 108.7(4) . .
O26 Ag23 S10 102.3(4) . .
S8 Ag23 Ag4A 122.3(2) . .
S8 Ag23 Ag7A 45.4(3) . .
S8 Ag23 Ag15 95.54(10) . .
S8 Ag23 Ag24 54.52(10) . .
S8 Ag23 Ag40 149.48(10) . .
S8 Ag23 S10 136.74(13) . .
S10 Ag23 Ag4A 100.3(2) . .
S10 Ag23 Ag7A 99.1(3) . .
S10 Ag23 Ag15 55.10(9) . .
S10 Ag23 Ag24 168.56(10) . .
S10 Ag23 Ag40 53.29(9) . .
Ag16 Ag24 Ag23 92.76(5) . .
Ag23 Ag24 Ag2A 114.1(3) . .
O25 Ag24 Ag2A 117.7(5) . .
O25 Ag24 Ag16 142.8(4) . .
O25 Ag24 Ag23 83.8(4) . .
O25 Ag24 S8 101.4(4) . .
O25 Ag24 S9 126.2(4) . .
S8 Ag24 Ag2A 137.12(17) . .
S8 Ag24 Ag16 51.75(9) . .
S8 Ag24 Ag23 50.56(9) . .
S9 Ag24 Ag2A 30.4(4) . .
S9 Ag24 Ag16 78.97(11) . .
S9 Ag24 Ag23 138.44(10) . .
S9 Ag24 S8 130.00(14) . .
Ag2A Ag25 Ag26 109.2(4) . .
Ag2A Ag25 Ag31 136.3(3) . 2_666
Ag16 Ag25 Ag26 117.94(5) . .
Ag16 Ag25 Ag31 85.59(4) . 2_666
Ag26 Ag25 Ag31 107.20(4) . 2_666
Ag42 Ag25 Ag2A 81.8(3) 2_666 .
Ag42 Ag25 Ag16 173.83(5) 2_666 .
Ag42 Ag25 Ag26 67.75(3) 2_666 .
Ag42 Ag25 Ag31 90.38(4) 2_666 2_666
O4 Ag25 Ag2A 128.6(3) 2_666 .
O4 Ag25 Ag16 131.6(2) 2_666 .
O4 Ag25 Ag26 63.42(19) 2_666 .
O4 Ag25 Ag31 53.12(19) 2_666 2_666
O4 Ag25 Ag42 47.4(2) 2_666 2_666
O24 Ag25 Ag2A 123.3(3) . .
O24 Ag25 Ag16 75.2(2) . .
O24 Ag25 Ag26 43.1(2) . .
O24 Ag25 Ag31 99.9(2) . 2_666
O24 Ag25 Ag42 110.2(2) . 2_666
O24 Ag25 O4 87.2(3) . 2_666
O24 Ag25 S9 137.5(2) . .
S9 Ag25 Ag2A 32.1(4) . .
S9 Ag25 Ag16 77.35(10) . .
S9 Ag25 Ag26 141.05(10) . .
S9 Ag25 Ag31 109.67(10) . 2_666
S9 Ag25 Ag42 99.69(10) . 2_666
S9 Ag25 O4 135.0(2) . 2_666
Ag25 Ag26 Ag39 134.28(4) . .
Ag27 Ag26 Ag25 105.76(4) 2_666 .
Ag27 Ag26 Ag25 113.09(4) . .
Ag27 Ag26 Ag27 94.66(3) . 2_666
Ag27 Ag26 Ag28 61.98(3) 2_666 2_666
Ag27 Ag26 Ag28 64.28(3) . 2_666
Ag27 Ag26 Ag28 61.76(3) . .
Ag27 Ag26 Ag28 63.66(3) 2_666 .
Ag27 Ag26 Ag39 119.41(3) 2_666 .
Ag27 Ag26 Ag39 59.23(3) . .
Ag28 Ag26 Ag25 72.17(3) . .
Ag28 Ag26 Ag25 166.19(4) 2_666 .
Ag28 Ag26 Ag28 95.62(3) 2_666 .
Ag28 Ag26 Ag39 120.97(3) . .
Ag28 Ag26 Ag39 57.43(3) 2_666 .
O5 Ag26 Ag25 88.86(19) 2_666 .
O5 Ag26 Ag27 100.9(2) 2_666 2_666
O5 Ag26 Ag27 148.5(2) 2_666 .
O5 Ag26 Ag28 99.43(19) 2_666 2_666
O5 Ag26 Ag28 149.6(2) 2_666 .
O5 Ag26 Ag39 89.28(19) 2_666 .
O24 Ag26 Ag25 41.8(2) . .
O24 Ag26 Ag27 147.2(2) . 2_666
O24 Ag26 Ag27 102.7(2) . .
O24 Ag26 Ag28 150.8(2) . 2_666
O24 Ag26 Ag28 100.6(2) . .
O24 Ag26 Ag39 93.4(2) . .
O24 Ag26 O5 78.2(3) . 2_666
Ag26 Ag27 Ag26 85.34(3) . 2_666
Ag26 Ag27 Ag28 58.14(3) . 2_666
Ag26 Ag27 Ag28 58.73(3) 2_666 2_666
Ag26 Ag27 Ag28 59.04(3) 2_666 .
Ag26 Ag27 Ag28 59.97(3) . .
Ag26 Ag27 Ag39 117.81(4) 2_666 .
Ag26 Ag27 Ag39 70.63(3) . .
Ag26 Ag27 Ag42 75.20(3) 2_666 .
Ag26 Ag27 Ag42 117.90(4) . .
Ag28 Ag27 Ag28 90.97(3) . 2_666
Ag28 Ag27 Ag39 59.84(3) 2_666 .
Ag28 Ag27 Ag39 130.57(4) . .
Ag28 Ag27 Ag42 61.39(3) 2_666 .
Ag28 Ag27 Ag42 134.20(4) . .
Ag42 Ag27 Ag39 68.40(3) . .
O8 Ag27 Ag26 158.61(19) . .
O8 Ag27 Ag26 82.07(18) . 2_666
O8 Ag27 Ag28 126.60(18) . 2_666
O8 Ag27 Ag28 98.66(19) . .
O8 Ag27 Ag39 130.68(19) . .
O8 Ag27 Ag42 75.35(18) . .
O8 Ag27 O17 104.7(3) . .
O17 Ag27 Ag26 156.31(19) . 2_666
O17 Ag27 Ag26 80.70(18) . .
O17 Ag27 Ag28 97.31(19) . .
O17 Ag27 Ag28 126.01(19) . 2_666
O17 Ag27 Ag39 75.27(19) . .
O17 Ag27 Ag42 128.35(19) . .
Ag26 Ag28 Ag26 84.37(3) 2_666 .
Ag26 Ag28 Ag27 57.61(3) . 2_666
Ag26 Ag28 Ag27 58.98(3) 2_666 .
Ag26 Ag28 Ag27 57.58(3) 2_666 2_666
Ag26 Ag28 Ag27 58.27(3) . .
Ag26 Ag28 Ag39 71.60(3) 2_666 2_666
Ag26 Ag28 Ag39 119.28(4) . 2_666
Ag26 Ag28 Ag42 116.76(4) 2_666 2_666
Ag26 Ag28 Ag42 74.44(3) . 2_666
Ag27 Ag28 Ag27 89.03(3) . 2_666
Ag27 Ag28 Ag39 130.58(4) . 2_666
Ag27 Ag28 Ag39 62.45(3) 2_666 2_666
Ag27 Ag28 Ag42 132.59(4) . 2_666
Ag27 Ag28 Ag42 60.78(3) 2_666 2_666
Ag39 Ag28 Ag42 69.15(3) 2_666 2_666
O10 Ag28 Ag26 139.63(18) . .
O10 Ag28 Ag26 84.52(18) . 2_666
O10 Ag28 Ag27 139.15(18) . 2_666
O10 Ag28 Ag27 82.91(18) . .
O10 Ag28 Ag39 93.42(18) . 2_666
O10 Ag28 Ag42 143.95(18) . 2_666
O10 Ag28 S4 94.14(19) . 2_666
O20 Ag28 Ag26 139.0(2) . 2_666
O20 Ag28 Ag26 84.75(19) . .
O20 Ag28 Ag27 81.86(19) . .
O20 Ag28 Ag27 139.6(2) . 2_666
O20 Ag28 Ag39 145.85(19) . 2_666
O20 Ag28 Ag42 97.9(2) . 2_666
O20 Ag28 O10 78.7(3) . .
O20 Ag28 S4 96.5(2) . 2_666
S4 Ag28 Ag26 121.99(8) 2_666 2_666
S4 Ag28 Ag26 124.38(8) 2_666 .
S4 Ag28 Ag27 176.84(8) 2_666 .
S4 Ag28 Ag27 93.95(7) 2_666 2_666
S4 Ag28 Ag39 50.53(7) 2_666 2_666
S4 Ag28 Ag42 50.21(7) 2_666 2_666
Ag2 Ag29 Ag3 109.61(6) . .
Ag2 Ag29 Ag17 124.31(6) . 2_666
Ag2 Ag29 Ag37 90.66(5) . 2_666
Ag3 Ag29 Ag17 91.26(5) . 2_666
Ag3 Ag29 Ag37 150.69(6) . 2_666
Ag8B Ag29 Ag3A 104.6(4) 2_666 .
Ag8B Ag29 Ag37 101.6(4) 2_666 2_666
Ag17 Ag29 Ag37 94.45(5) 2_666 2_666
Ag37 Ag29 Ag3A 150.65(13) 2_666 .
S3 Ag29 Ag2 140.05(10) 2_666 .
S3 Ag29 Ag3 110.26(10) 2_666 .
S3 Ag29 Ag3A 136.80(19) 2_666 .
S3 Ag29 Ag8B 55.3(4) 2_666 2_666
S3 Ag29 Ag17 52.35(9) 2_666 2_666
S3 Ag29 Ag37 53.97(9) 2_666 2_666
S21 Ag29 Ag2 54.03(11) . .
S21 Ag29 Ag3 57.83(11) . .
S21 Ag29 Ag3A 30.37(19) . .
S21 Ag29 Ag8B 128.0(4) . 2_666
S21 Ag29 Ag17 133.75(11) . 2_666
S21 Ag29 Ag37 129.82(11) . 2_666
S21 Ag29 S3 163.10(13) . 2_666
S19 Ag30 S20 154.97(15) . .
Ag9B Ag31 Ag25 125.1(3) . 2_666
S18 Ag31 Ag9B 23.4(4) . .
S18 Ag31 Ag25 132.88(13) . 2_666
S20 Ag31 Ag9B 155.9(4) . .
S20 Ag31 Ag25 64.85(11) . 2_666
S20 Ag31 S18 162.09(16) . .
Ag18 Ag32 Ag10 65.38(5) . .
S5 Ag32 Ag9B 151.2(4) . .
S5 Ag32 Ag10 53.36(10) . .
S5 Ag32 Ag18 118.71(11) . .
S5 Ag32 S18 168.49(15) . .
S18 Ag32 Ag9B 28.8(4) . .
S18 Ag32 Ag10 121.57(13) . .
S18 Ag32 Ag18 57.92(12) . .
Ag19 Ag33 Ag15 126.90(5) . .
S10 Ag33 Ag15 48.35(9) . .
S10 Ag33 Ag19 136.79(10) . .
S11 Ag33 Ag15 81.21(10) . .
S11 Ag33 Ag19 92.58(10) . .
S11 Ag33 S10 122.49(14) . .
S13 Ag33 Ag15 154.12(13) . .
S13 Ag33 Ag19 47.96(14) . .
S13 Ag33 S10 114.34(17) . .
S13 Ag33 S11 121.86(17) . .
Ag15 Ag34 Ag8 103.24(6) . .
Ag35 Ag34 Ag8 113.38(6) . .
Ag35 Ag34 Ag15 94.56(5) . .
O16 Ag34 Ag8 51.9(2) . .
O16 Ag34 Ag15 82.7(2) . .
O16 Ag34 Ag35 68.2(2) . .
O16 Ag34 S7 94.5(2) . .
O16 Ag34 S11 99.0(2) . .
O38 Ag34 Ag8 104.3(6) . .
O38 Ag34 Ag15 152.4(6) . .
O38 Ag34 Ag35 76.6(4) . .
O38 Ag34 O16 116.7(6) . .
O38 Ag34 S7 104.4(5) . .
O38 Ag34 S11 106.1(4) . .
S7 Ag34 Ag8 143.37(9) . .
S7 Ag34 Ag15 51.94(9) . .
S7 Ag34 Ag35 53.18(10) . .
S11 Ag34 Ag8 52.77(9) . .
S11 Ag34 Ag15 88.83(10) . .
S11 Ag34 Ag35 166.14(11) . .
S11 Ag34 S7 136.31(14) . .
Ag34 Ag35 Ag36 122.93(6) . .
Ag41 Ag35 Ag34 133.34(7) . .
Ag41 Ag35 Ag36 94.84(5) . .
O37 Ag35 Ag34 81.8(4) . .
O37 Ag35 Ag36 84.0(5) . .
O37 Ag35 Ag41 132.9(5) . .
O37 Ag35 S1 98.9(4) . .
O37 Ag35 S7 123.4(5) . .
S1 Ag35 Ag34 167.49(10) . .
S1 Ag35 Ag36 45.20(9) . .
S1 Ag35 Ag41 54.01(9) . .
S7 Ag35 Ag34 57.80(10) . .
S7 Ag35 Ag36 150.08(10) . .
S7 Ag35 Ag41 75.73(11) . .
S7 Ag35 S1 129.16(14) . .
Ag3B Ag36 Ag6A 158.0(3) . .
Ag3B Ag36 Ag35 80.1(3) . .
Ag6A Ag36 Ag35 93.3(3) . .
S1 Ag36 Ag3B 129.2(3) . .
S1 Ag36 Ag6A 51.8(3) . .
S1 Ag36 Ag35 49.93(9) . .
S2 Ag36 Ag3B 57.3(3) . .
S2 Ag36 Ag6A 124.6(3) . .
S2 Ag36 Ag35 137.27(10) . .
S2 Ag36 S1 171.92(13) . .
Ag29 Ag37 Ag39 74.85(4) 2_666 .
Ag38 Ag37 Ag29 109.22(5) . 2_666
Ag38 Ag37 Ag39 80.28(4) . .
O41 Ag37 Ag29 90.5(3) . 2_666
O41 Ag37 Ag38 82.6(3) . .
O41 Ag37 Ag39 152.3(3) . .
O41 Ag37 S2 111.4(3) . .
O41 Ag37 S3 121.0(3) . .
O41 Ag37 S4 106.6(3) . .
S2 Ag37 Ag29 157.43(9) . 2_666
S2 Ag37 Ag38 69.89(9) . .
S2 Ag37 Ag39 82.91(8) . .
S2 Ag37 S3 117.69(12) . .
S2 Ag37 S4 103.61(10) . .
S3 Ag37 Ag29 49.28(8) . 2_666
S3 Ag37 Ag38 143.54(8) . .
S3 Ag37 Ag39 66.41(7) . .
S3 Ag37 S4 92.06(10) . .
S4 Ag37 Ag29 63.05(7) . 2_666
S4 Ag37 Ag38 52.64(7) . .
S4 Ag37 Ag39 45.76(7) . .
Ag37 Ag38 Ag42 107.73(4) . .
O42 Ag38 Ag37 79.6(3) . .
O42 Ag38 Ag42 140.0(3) . .
O42 Ag38 S4 107.7(3) . .
O42 Ag38 S5 104.3(3) . .
S4 Ag38 Ag37 61.15(8) . .
S4 Ag38 Ag42 51.37(7) . .
S5 Ag38 Ag37 141.86(12) . .
S5 Ag38 Ag42 93.42(10) . .
S5 Ag38 S4 144.24(12) . .
Ag17 Ag39 Ag26 65.80(4) . .
Ag17 Ag39 Ag37 88.18(4) . .
Ag27 Ag39 Ag17 115.55(4) . .
Ag27 Ag39 Ag26 50.14(2) . .
Ag27 Ag39 Ag37 145.15(4) . .
Ag28 Ag39 Ag17 78.76(4) 2_666 .
Ag28 Ag39 Ag26 50.97(2) 2_666 .
Ag28 Ag39 Ag27 57.71(3) 2_666 .
Ag28 Ag39 Ag37 107.08(4) 2_666 .
Ag37 Ag39 Ag26 147.47(4) . .
O15 Ag39 Ag17 143.7(2) . .
O15 Ag39 Ag26 115.68(18) . .
O15 Ag39 Ag27 79.18(18) . .
O15 Ag39 Ag28 132.46(19) . 2_666
O15 Ag39 Ag37 96.85(18) . .
O23 Ag39 Ag17 64.0(2) . .
O23 Ag39 Ag26 67.6(2) . .
O23 Ag39 Ag27 94.5(2) . .
O23 Ag39 Ag28 117.1(2) . 2_666
O23 Ag39 Ag37 119.5(2) . .
O23 Ag39 O15 82.6(3) . .
O23 Ag39 S4 161.8(2) . .
S4 Ag39 Ag17 97.79(9) . .
S4 Ag39 Ag26 106.26(8) . .
S4 Ag39 Ag27 93.76(8) . .
S4 Ag39 Ag28 55.40(7) . 2_666
S4 Ag39 Ag37 56.20(7) . .
S4 Ag39 O15 114.9(2) . .
Ag22 Ag40 Ag23 126.58(7) . .
O26 Ag40 Ag22 153.4(4) . .
O26 Ag40 Ag23 48.7(3) . .
O26 Ag40 S10 98.5(4) . .
O26 Ag40 S12 96.2(4) . .
O27 Ag40 Ag22 83.3(6) . .
O27 Ag40 Ag23 136.9(6) . .
O27 Ag40 O26 117.9(8) . .
O27 Ag40 S10 114.7(7) . .
O27 Ag40 S12 118.2(6) . .
S10 Ag40 Ag22 85.29(10) . .
S10 Ag40 Ag23 50.06(9) . .
S12 Ag40 Ag22 58.03(12) . .
S12 Ag40 Ag23 104.58(10) . .
S12 Ag40 S10 108.25(13) . .
Ag7 Ag41 Ag6 127.19(5) . .
Ag35 Ag41 Ag6 97.01(6) . .
Ag35 Ag41 Ag7 92.41(7) . .
O39 Ag41 Ag6 69.0(2) . .
O39 Ag41 Ag7 58.3(2) . .
O39 Ag41 Ag35 104.2(2) . .
O39 Ag41 S1 103.2(2) . .
O43 Ag41 Ag6 125.1(5) . .
O43 Ag41 Ag7 81.1(4) . .
O43 Ag41 Ag35 131.4(5) . .
O43 Ag41 O39 112.2(5) . .
O43 Ag41 S1 136.5(4) . .
S1 Ag41 Ag6 47.53(9) . .
S1 Ag41 Ag7 140.99(10) . .
S1 Ag41 Ag35 56.73(9) . .
Ag25 Ag42 Ag27 110.83(4) 2_666 .
Ag25 Ag42 Ag28 75.58(4) 2_666 2_666
Ag25 Ag42 Ag38 110.19(4) 2_666 .
Ag27 Ag42 Ag28 57.83(3) . 2_666
Ag38 Ag42 Ag27 130.99(4) . .
Ag38 Ag42 Ag28 109.58(4) . 2_666
O4 Ag42 Ag25 56.8(2) . 2_666
O4 Ag42 Ag27 92.3(2) . .
O4 Ag42 Ag28 109.4(2) . 2_666
O4 Ag42 Ag38 132.9(2) . .
O4 Ag42 O7 88.1(3) . .
O4 Ag42 S4 153.0(2) . .
O7 Ag42 Ag25 142.0(2) . 2_666
O7 Ag42 Ag27 82.2(2) . .
O7 Ag42 Ag28 136.0(2) . 2_666
O7 Ag42 Ag38 81.7(2) . .
O7 Ag42 S4 118.6(2) . .
S4 Ag42 Ag25 96.35(8) . 2_666
S4 Ag42 Ag27 94.87(8) . .
S4 Ag42 Ag28 54.67(7) . 2_666
S4 Ag42 Ag38 54.95(7) . .
C1 C2 C3 113.1(15) . .
C1 C2 S2 110.0(11) . .
C3 C2 S2 106.4(11) . .
C4 C5 C6 101.4(8) . .
C4 C5 S6 111.3(9) . .
C6 C5 S6 110.8(9) . .
C9 C8 C7 122(3) . .
C8 C9 C88 126(2) . .
C10 C11 C12 113.1(19) . .
C10 C11 S1 110.3(13) . .
C12 C11 S1 110.7(13) . .
C13 C14 S7 109.9(14) . .
C15 C14 C13 108.3(19) . .
C15 C14 S7 110.8(16) . .
C16 C17 S10 109.7(13) . .
C18 C17 C16 111.8(16) . .
C18 C17 S10 110.9(13) . .
C19 C20 S13 112.1(17) . .
C21 C20 C19 108(2) . .
C21 C20 S13 111.3(18) . .
C22 C23 S14 106.3(12) . .
C24 C23 C22 113.3(17) . .
C24 C23 S14 110.7(12) . .
C25 C26 S15 109.9(12) . .
C27 C26 C25 113.0(16) . .
C27 C26 S15 113.7(12) . .
C28 C29 S16 120.0(12) . .
C30 C29 C28 102.0(8) . .
C30 C29 S16 128.6(13) . .
C31 C32 C33 112.9(18) . .
C31 C32 S17 109.9(14) . .
C33 C32 S17 113.3(13) . .
C34 C36 S18 113.2(18) . .
C35 C36 C34 118(2) . .
C35 C36 S18 108.7(16) . .
C37 C38 S5 109.1(13) . .
C39 C38 C37 112.5(14) . .
C39 C38 S5 109.8(11) . .
C40 C41 S20 108.8(18) . .
C42 C41 C40 113.2(18) . .
C42 C41 S20 109.3(16) . .
C43 C44 S19 111.3(16) . .
C45 C44 C43 106(3) . .
C45 C44 S19 112(2) . .
C46 C47 S9 110.2(12) . .
C48 C47 C46 116.4(15) . .
C48 C47 S9 108.9(13) . .
C49 C50 S8 113.0(15) . .
C51 C50 C49 110.8(17) . .
C51 C50 S8 110.4(12) . .
C52 C53 C54 112.2(16) . .
C52 C53 S11 111.2(14) . .
C54 C53 S11 108.3(13) . .
C55 C56 S3 108.3(12) . .
C57 C56 C55 115.8(19) . .
C57 C56 S3 115.1(14) . .
C58 C59 C60 116(2) . .
C58 C59 S12 108.7(16) . .
C60 C59 S12 109.9(18) . .
C61 C62 C63 142.5(17) . .
C61 C62 S21 113.8(13) . .
C63 C62 S21 103.7(11) . .
C64 C65 C66 98.2(8) . .
C67 C66 C65 98.3(8) . .
Ag18 C67 Ag10 75.9(7) . .
C66 C67 Ag10 115(2) . .
C66 C67 Ag18 117.3(16) . .
O35 C67 Ag10 108.0(19) . .
O35 C67 Ag18 36.0(17) . .
O35 C67 C66 115.3(12) . .
O35 C67 O36 146(2) . .
O36 C67 Ag10 53.3(18) . .
O36 C67 Ag18 127(2) . .
O36 C67 C66 98(3) . .
C68 C69 C70 99.1(8) . .
C71 C70 C69 99.1(8) . .
O33 C71 C70 121(2) . .
O34 C71 C70 122(3) . .
O34 C71 O33 117(3) . .
C72 C73 C74 99.1(8) . .
C75 C74 C73 121(3) . .
O27 C75 C74 118(3) . .
O28 C75 C74 112(4) . .
O28 C75 O27 127(3) . .
C76 C77 C78 113.3(19) . .
C79 C78 C77 115.5(16) . .
O29 C79 C78 116.6(15) . .
O29 C79 O30 123.3(17) . .
O30 C79 C78 120.0(17) . .
C80 C81 C82 116.4(10) . .
C81 C82 C83 108.0(18) . .
O25 C83 C82 115.9(19) . .
O26 C83 C82 122(2) . .
O26 C83 O25 121.8(17) . .
C86 C85 C84 118(3) . .
C85 C86 C87 121(2) . .
O43 C87 C86 115.3(18) . .
O44 C87 C86 118.6(18) . .
O44 C87 O43 126.0(18) . .
O37 C88 C9 120(2) . .
O37 C88 O38 123(2) . .
O38 C88 C9 116(2) . .
C91 C90 C89 102.1(16) . .
C92 C91 C90 113.1(15) . .
O41 C92 C91 117.6(14) . .
O41 C92 O42 126.0(15) . .
O42 C92 C91 116.4(15) . .
C93 C94 C95 114(2) . .
C96 C95 C94 109(2) . .
O31 C96 C95 115(2) . .
O32 C96 C95 118(2) . .
O32 C96 O31 127.1(18) . .
Ag9A O1 Ag3A 76.3(5) . .
W1 O1 Ag3 120.9(4) . .
W1 O1 Ag3A 137.4(5) . .
W1 O1 Ag9A 125.2(5) . .
W1 O2 Ag2B 105.1(5) . .
W1 O2 Ag11 127.8(4) . .
W1 O2 W2 110.6(4) . .
W2 O2 Ag2B 115.5(4) . .
W2 O2 Ag11 114.6(3) . .
W2 O3 Ag9B 104.5(6) . .
W3 O3 Ag9B 135.8(6) . .
W3 O3 W2 111.8(4) . .
Ag42 O4 Ag25 75.7(3) . 2_666
W2 O4 Ag25 138.2(4) . 2_666
W2 O4 Ag42 129.2(4) . .
Ag8B O5 Ag26 116.4(6) 2_666 2_666
Ag17 O5 Ag26 105.3(3) 2_666 2_666
W2 O5 Ag8B 126.2(6) . 2_666
W2 O5 Ag17 138.1(4) . 2_666
W2 O5 Ag26 110.0(4) . 2_666
Ag5B O6 Ag1A 67.8(5) . .
W3 O6 Ag1A 162.6(5) . .
W3 O6 Ag5B 129.5(6) . .
W3 O6 Ag14 112.0(4) . .
W3 O7 Ag42 121.2(4) . .
W1 O8 Ag27 112.5(3) . .
W1 O8 W2 96.3(3) . .
W2 O8 Ag27 124.6(3) . .
W3 O8 Ag27 114.5(3) . .
W3 O8 W1 108.6(3) . .
W3 O8 W2 98.1(3) . .
W3 O9 W1 102.5(3) . .
W4 O9 W1 103.5(3) . .
W4 O9 W3 105.3(3) . .
W1 O10 Ag28 131.3(4) . .
W4 O11 Ag21 131.9(4) . .
W4 O12 Ag8 135.7(4) . .
W4 O12 Ag8A 128.8(6) . .
W3 O13 W4 105.0(3) . .
W3 O13 W6 149.5(4) . .
W6 O13 W4 105.5(3) . .
W1 O14 W4 104.3(3) . .
W5 O14 W1 148.6(4) . .
W5 O14 W4 106.1(3) . .
Ag39 O15 Ag12 118.7(3) . .
W6 O15 Ag12 114.2(4) . .
W6 O15 Ag39 124.4(4) . .
Ag34 O16 Ag8 77.3(3) . .
W6 O16 Ag8 133.3(5) . .
W6 O16 Ag34 137.7(5) . .
W5 O17 Ag27 111.3(3) . .
W5 O17 W7 97.7(3) . .
W6 O17 Ag27 112.9(3) . .
W6 O17 W5 109.7(3) . .
W6 O17 W7 97.1(3) . .
W7 O17 Ag27 126.2(3) . .
W4 O18 Ag15 119.6(4) . .
W4 O18 W5 102.8(3) . .
W4 O18 W6 104.1(3) . .
W5 O18 Ag15 112.6(3) . .
W6 O18 Ag15 113.9(3) . .
W6 O18 W5 101.8(3) . .
Ag4A O19 Ag23 91.5(4) . .
Ag23 O19 Ag4 106.9(3) . .
W5 O19 Ag4 121.5(4) . .
W5 O19 Ag4A 141.5(5) . .
W5 O19 Ag23 126.9(4) . .
Ag28 O20 Ag2A 94.8(5) . .
W5 O20 Ag2A 123.2(4) . .
W5 O20 Ag28 136.8(4) . .
W5 O21 W7 109.3(3) . .
W6 O22 W7 110.7(4) . .
Ag39 O23 Ag6 116.5(3) . .
Ag39 O23 Ag6A 99.8(5) . .
W7 O23 Ag6 112.8(4) . .
W7 O23 Ag6A 128.5(5) . .
W7 O23 Ag39 130.1(4) . .
Ag25 O24 Ag26 95.1(3) . .
W7 O24 Ag25 143.2(4) . .
W7 O24 Ag26 110.8(4) . .
C83 O25 Ag24 117.1(11) . .
Ag23 O26 Ag40 82.1(5) . .
C83 O26 Ag23 129.7(17) . .
C83 O26 Ag40 136.0(15) . .
C75 O27 Ag40 119.9(19) . .
C75 O28 Ag22 127(2) . .
C79 O29 Ag3 122.2(11) . .
C79 O29 Ag3A 118.9(12) . .
C79 O30 Ag9 131.3(12) . .
C79 O30 Ag9A 115.4(12) . .
C96 O31 Ag4B 104.3(14) . .
C96 O31 Ag5 144.0(13) . .
C96 O32 Ag13 112.4(12) . .
C71 O33 Ag20 104.5(17) . .
C67 O35 Ag5B 124(2) . .
C67 O35 Ag18 120(2) . .
Ag10 O36 Ag1 85.5(14) . .
C67 O36 Ag1 113(2) . .
C67 O36 Ag1A 99(2) . .
C67 O36 Ag10 100(2) . .
C88 O37 Ag35 124.3(18) . .
C88 O38 Ag34 124.9(15) . .
Ag41 O39 Ag7B 116.8(6) . .
W7 O39 Ag7B 108.4(7) . .
W7 O39 Ag41 127.2(5) . .
Ag13 O40 Ag5 90.9(3) . .
W2 O40 Ag5 111.7(4) . .
W2 O40 Ag13 130.0(5) . .
C92 O41 Ag37 125.0(10) . .
C92 O42 Ag38 126.7(10) . .
C87 O43 Ag41 119.8(11) . .
C87 O44 Ag7 124.2(13) . .
Ag6 S1 Ag35 134.85(14) . .
Ag6 S1 Ag41 83.92(13) . .
Ag6A S1 Ag35 136.3(2) . .
Ag6A S1 Ag41 100.1(4) . .
Ag36 S1 Ag6 95.50(14) . .
Ag36 S1 Ag6A 78.5(4) . .
Ag36 S1 Ag35 84.88(12) . .
Ag36 S1 Ag41 140.98(15) . .
Ag41 S1 Ag35 69.26(10) . .
C11 S1 Ag6 114.1(5) . .
C11 S1 Ag6A 114.9(6) . .
C11 S1 Ag35 108.7(6) . .
C11 S1 Ag36 107.6(6) . .
C11 S1 Ag41 108.2(6) . .
Ag12 S2 Ag37 126.24(14) . .
Ag36 S2 Ag3B 73.8(4) . .
Ag36 S2 Ag12 97.80(13) . .
Ag36 S2 Ag37 92.70(13) . .
Ag37 S2 Ag3B 157.1(3) . .
C2 S2 Ag3B 92.0(6) . .
C2 S2 Ag12 115.5(5) . .
C2 S2 Ag36 109.1(5) . .
C2 S2 Ag37 110.1(5) . .
Ag6A S3 Ag8B 78.9(5) . .
Ag6A S3 Ag29 148.5(3) . 2_666
Ag6A S3 Ag37 115.5(3) . .
Ag8B S3 Ag37 132.8(5) . .
Ag17 S3 Ag29 75.07(11) . 2_666
Ag17 S3 Ag37 125.65(14) . .
Ag29 S3 Ag8B 72.6(5) 2_666 .
Ag29 S3 Ag37 76.75(11) 2_666 .
C56 S3 Ag6A 95.8(8) . .
C56 S3 Ag8B 111.2(7) . .
C56 S3 Ag17 120.7(6) . .
C56 S3 Ag29 106.7(8) . 2_666
C56 S3 Ag37 111.5(6) . .
Ag2 S4 Ag37 103.66(12) 2_666 .
Ag28 S4 Ag2 83.79(10) 2_666 2_666
Ag28 S4 Ag2A 82.71(17) 2_666 2_666
Ag28 S4 Ag37 141.41(13) 2_666 .
Ag37 S4 Ag2A 114.4(4) . 2_666
Ag38 S4 Ag2 106.16(12) . 2_666
Ag38 S4 Ag2A 98.7(4) . 2_666
Ag38 S4 Ag28 148.71(13) . 2_666
Ag38 S4 Ag37 66.21(8) . .
Ag39 S4 Ag2 142.53(15) . 2_666
Ag39 S4 Ag2A 152.8(4) . 2_666
Ag39 S4 Ag28 74.07(9) . 2_666
Ag39 S4 Ag37 78.04(9) . .
Ag39 S4 Ag38 108.46(12) . .
Ag39 S4 Ag42 90.53(11) . .
Ag42 S4 Ag2 112.81(15) . 2_666
Ag42 S4 Ag2A 97.1(6) . 2_666
Ag42 S4 Ag28 75.11(9) . 2_666
Ag42 S4 Ag37 131.61(13) . .
Ag42 S4 Ag38 73.68(9) . .
Ag1B S5 Ag32 100.6(5) . .
Ag1B S5 Ag38 109.8(4) . .
Ag32 S5 Ag10 78.20(12) . .
Ag32 S5 Ag38 109.39(17) . .
Ag38 S5 Ag10 137.11(16) . .
C38 S5 Ag1B 120.3(7) . .
C38 S5 Ag10 109.0(6) . .
C38 S5 Ag32 107.8(5) . .
C38 S5 Ag38 108.2(6) . .
Ag1 S6 Ag8 74.34(16) . .
Ag1 S6 Ag10 79.2(2) . .
Ag1 S6 Ag12 145.5(3) . .
Ag1B S6 Ag1A 96.4(5) . .
Ag1B S6 Ag3B 83.9(6) . .
Ag3B S6 Ag1A 165.2(4) . .
Ag8 S6 Ag10 132.64(19) . .
Ag8 S6 Ag12 110.50(16) . .
Ag8A S6 Ag1A 63.5(5) . .
Ag8A S6 Ag1B 122.5(7) . .
Ag8A S6 Ag3B 103.9(5) . .
Ag12 S6 Ag10 73.12(12) . .
C5 S6 Ag1 88.8(7) . .
C5 S6 Ag1A 104.1(7) . .
C5 S6 Ag1B 110.8(12) . .
C5 S6 Ag3B 89.5(6) . .
C5 S6 Ag8 109.9(12) . .
C5 S6 Ag8A 126.0(12) . .
C5 S6 Ag10 108.1(11) . .
C5 S6 Ag12 118.9(9) . .
Ag7 S7 Ag34 156.11(16) . .
Ag7A S7 Ag15 70.9(6) . .
Ag7A S7 Ag34 139.3(6) . .
Ag7A S7 Ag35 122.5(4) . .
Ag15 S7 Ag7 90.96(15) . .
Ag15 S7 Ag34 70.53(11) . .
Ag15 S7 Ag35 120.51(16) . .
Ag35 S7 Ag7 110.87(15) . .
Ag35 S7 Ag34 69.02(12) . .
C14 S7 Ag7 105.6(8) . .
C14 S7 Ag7A 111.8(9) . .
C14 S7 Ag15 115.4(7) . .
C14 S7 Ag34 96.2(7) . .
C14 S7 Ag35 110.6(8) . .
Ag7 S8 Ag24 139.83(15) . .
Ag7A S8 Ag7B 74.4(7) . .
Ag7A S8 Ag23 87.5(6) . .
Ag7A S8 Ag24 135.9(4) . .
Ag16 S8 Ag7 75.59(12) . .
Ag16 S8 Ag23 125.52(15) . .
Ag16 S8 Ag24 71.14(11) . .
Ag23 S8 Ag7 108.54(15) . .
Ag23 S8 Ag7B 138.7(4) . .
Ag23 S8 Ag24 74.92(11) . .
Ag24 S8 Ag7B 92.5(5) . .
C50 S8 Ag7 111.9(6) . .
C50 S8 Ag7A 123.1(7) . .
C50 S8 Ag7B 105.0(7) . .
C50 S8 Ag16 111.5(6) . .
C50 S8 Ag23 115.9(6) . .
C50 S8 Ag24 100.9(6) . .
Ag2A S9 Ag24 102.8(3) . .
Ag2A S9 Ag25 98.9(3) . .
Ag2A S9 C47 117.8(7) . .
Ag24 S9 Ag2 102.38(15) . .
Ag25 S9 Ag2 102.36(14) . .
Ag25 S9 Ag24 112.83(16) . .
C47 S9 Ag2 114.7(6) . .
C47 S9 Ag24 107.8(5) . .
C47 S9 Ag25 116.0(6) . .
Ag15 S10 Ag33 82.26(12) . .
Ag15 S10 Ag40 143.42(15) . .
Ag23 S10 Ag15 70.41(10) . .
Ag23 S10 Ag33 139.62(15) . .
Ag23 S10 Ag40 76.65(12) . .
Ag33 S10 Ag40 115.33(14) . .
C17 S10 Ag15 104.2(6) . .
C17 S10 Ag23 108.3(6) . .
C17 S10 Ag33 106.8(6) . .
C17 S10 Ag40 100.8(6) . .
Ag8 S11 Ag20 67.20(11) . .
Ag8 S11 Ag34 74.42(11) . .
Ag33 S11 Ag8 112.65(15) . .
Ag33 S11 Ag20 91.66(14) . .
Ag33 S11 Ag34 109.13(16) . .
Ag34 S11 Ag20 141.10(17) . .
C53 S11 Ag8 131.7(7) . .
C53 S11 Ag20 99.0(6) . .
C53 S11 Ag33 113.9(7) . .
C53 S11 Ag34 101.8(6) . .
Ag4 S12 Ag22 135.70(17) . .
Ag4 S12 Ag40 100.79(15) . .
Ag21 S12 Ag4 82.29(12) . .
Ag21 S12 Ag4A 105.0(3) . .
Ag21 S12 Ag22 75.14(15) . .
Ag21 S12 Ag40 127.29(19) . .
Ag22 S12 Ag4A 137.6(2) . .
Ag40 S12 Ag4A 82.7(3) . .
Ag40 S12 Ag22 66.46(11) . .
C59 S12 Ag4 117.1(8) . .
C59 S12 Ag4A 111.8(9) . .
C59 S12 Ag21 112.4(8) . .
C59 S12 Ag22 106.7(8) . .
C59 S12 Ag40 112.3(7) . .
Ag19 S13 Ag33 82.73(18) . .
Ag22 S13 Ag19 128.1(2) . .
Ag22 S13 Ag33 93.3(2) . .
C20 S13 Ag19 111.3(9) . .
C20 S13 Ag22 119.4(9) . .
C20 S13 Ag33 106.3(7) . .
Ag1A S14 Ag5B 70.8(5) . .
Ag1A S14 Ag19 129.8(3) . .
Ag1A S14 Ag20 86.6(3) . .
Ag5B S14 Ag19 103.8(4) . .
Ag5B S14 Ag20 148.1(3) . .
Ag14 S14 Ag1 104.9(3) . .
Ag19 S14 Ag1 132.5(2) . .
Ag19 S14 Ag14 76.16(14) . .
Ag19 S14 Ag20 73.26(13) . .
Ag20 S14 Ag1 75.1(2) . .
Ag20 S14 Ag14 135.89(17) . .
C23 S14 Ag1 110.0(7) . .
C23 S14 Ag1A 117.6(7) . .
C23 S14 Ag5B 104.7(7) . .
C23 S14 Ag14 115.0(6) . .
C23 S14 Ag19 112.1(6) . .
C23 S14 Ag20 105.7(6) . .
Ag2B S15 Ag19 115.6(4) . .
Ag9 S15 Ag14 119.46(17) . .
Ag9 S15 Ag19 152.14(18) . .
Ag19 S15 Ag14 68.15(10) . .
Ag21 S15 Ag2B 120.5(3) . .
Ag21 S15 Ag9 73.04(13) . .
Ag21 S15 Ag14 131.85(16) . .
Ag21 S15 Ag19 82.60(14) . .
C26 S15 Ag2B 123.7(6) . .
C26 S15 Ag9 101.8(5) . .
C26 S15 Ag14 114.1(6) . .
C26 S15 Ag19 98.0(6) . .
C26 S15 Ag21 106.9(6) . .
Ag5 S16 Ag3 130.20(18) . .
Ag5 S16 Ag9 138.79(17) . .
Ag9 S16 Ag3 66.39(11) . .
Ag9A S16 Ag5A 151.3(5) . .
Ag11 S16 Ag3 121.18(16) . .
Ag11 S16 Ag5 72.31(13) . .
Ag11 S16 Ag9 68.08(11) . .
C29 S16 Ag3 111.4(6) . .
C29 S16 Ag5 106.2(7) . .
C29 S16 Ag5A 106.6(8) . .
C29 S16 Ag9 97.4(7) . .
C29 S16 Ag9A 101.7(8) . .
C29 S16 Ag11 109.5(6) . .
Ag2B S17 Ag4B 73.6(6) . .
Ag2B S17 Ag5B 86.6(6) . .
Ag2B S17 Ag9B 111.6(5) . .
Ag4B S17 Ag5B 156.3(5) . .
Ag4B S17 Ag9B 84.1(6) . .
Ag5B S17 Ag9B 91.4(5) . .
Ag11 S17 Ag13 79.13(12) . .
Ag11 S17 Ag14 93.09(14) . .
Ag11 S17 Ag18 129.44(15) . .
Ag13 S17 Ag14 144.42(16) . .
Ag13 S17 Ag18 80.82(13) . .
Ag14 S17 Ag18 77.70(12) . .
C32 S17 Ag2B 130.1(7) . .
C32 S17 Ag4B 99.2(7) . .
C32 S17 Ag5B 103.5(7) . .
C32 S17 Ag9B 116.8(8) . .
C32 S17 Ag11 115.7(6) . .
C32 S17 Ag13 101.1(6) . .
C32 S17 Ag14 113.4(6) . .
C32 S17 Ag18 113.5(6) . .
Ag9B S18 Ag31 113.0(8) . .
Ag9B S18 Ag32 94.9(9) . .
Ag9B S18 C36 126.4(11) . .
Ag18 S18 Ag13 75.05(13) . .
Ag31 S18 Ag13 89.48(14) . .
Ag31 S18 Ag18 135.90(17) . .
Ag32 S18 Ag13 134.75(18) . .
Ag32 S18 Ag18 72.80(13) . .
Ag32 S18 Ag31 91.99(18) . .
C36 S18 Ag13 111.6(8) . .
C36 S18 Ag18 111.0(8) . .
C36 S18 Ag31 113.1(8) . .
C36 S18 Ag32 109.2(8) . .
Ag5A S19 Ag6A 111.7(5) . 2_666
Ag5A S19 Ag30 109.9(4) . .
Ag6 S19 Ag5 141.16(19) 2_666 .
Ag6 S19 Ag30 92.51(15) 2_666 .
Ag30 S19 Ag5 95.17(16) . .
Ag30 S19 Ag6A 98.3(2) . 2_666
C44 S19 Ag5 102.9(7) . .
C44 S19 Ag5A 111.1(8) . .
C44 S19 Ag6 111.9(8) . 2_666
C44 S19 Ag6A 120.1(8) . 2_666
C44 S19 Ag30 104.3(9) . .
Ag7B S20 Ag30 96.8(5) 2_666 .
Ag7B S20 Ag31 154.4(7) 2_666 .
Ag16 S20 Ag30 108.68(15) 2_666 .
Ag31 S20 Ag16 130.2(2) . 2_666
Ag31 S20 Ag30 93.87(15) . .
C41 S20 Ag7B 93.2(9) . 2_666
C41 S20 Ag16 108.5(8) . 2_666
C41 S20 Ag30 107.7(8) . .
C41 S20 Ag31 105.6(7) . .
Ag2 S21 Ag3 140.45(17) . .
Ag2 S21 Ag4 99.78(15) . .
Ag3A S21 Ag4A 87.3(4) . .
Ag3A S21 Ag29 105.1(4) . .
Ag3A S21 C62 102.7(6) . .
Ag4 S21 Ag3 95.06(15) . .
Ag29 S21 Ag2 73.85(13) . .
Ag29 S21 Ag3 71.22(11) . .
Ag29 S21 Ag4 139.78(17) . .
Ag29 S21 Ag4A 150.7(2) . .
C62 S21 Ag2 95.3(6) . .
C62 S21 Ag3 112.0(5) . .
C62 S21 Ag4 113.4(6) . .
C62 S21 Ag4A 95.8(6) . .
C62 S21 Ag29 106.7(6) . .
O1 W1 O2 97.9(4) . .
O1 W1 O8 161.3(3) . .
O1 W1 O9 88.4(3) . .
O1 W1 O10 103.8(4) . .
O1 W1 O14 97.0(4) . .
O2 W1 O8 76.5(3) . .
O2 W1 O9 86.9(3) . .
O2 W1 O14 154.2(3) . .
O8 W1 O9 73.6(3) . .
O10 W1 O2 102.5(4) . .
O10 W1 O8 94.8(3) . .
O10 W1 O9 163.1(3) . .
O10 W1 O14 94.1(3) . .
O14 W1 O8 82.6(3) . .
O14 W1 O9 72.6(3) . .
O2 W2 O8 71.9(3) . .
O3 W2 O2 79.9(3) . .
O3 W2 O8 71.7(3) . .
O4 W2 O2 162.2(3) . .
O4 W2 O3 91.2(4) . .
O4 W2 O8 90.7(3) . .
O5 W2 O2 86.3(3) . .
O5 W2 O3 161.2(3) . .
O5 W2 O4 98.5(4) . .
O5 W2 O8 92.1(3) . .
O40 W2 O2 91.6(4) . .
O40 W2 O3 92.5(4) . .
O40 W2 O4 104.2(4) . .
O40 W2 O5 100.6(4) . .
O40 W2 O8 158.6(3) . .
O3 W3 O8 76.2(3) . .
O3 W3 O9 90.4(3) . .
O3 W3 O13 157.6(3) . .
O6 W3 O3 95.1(4) . .
O6 W3 O7 103.8(4) . .
O6 W3 O8 159.8(4) . .
O6 W3 O9 87.2(4) . .
O6 W3 O13 98.3(4) . .
O7 W3 O3 101.7(4) . .
O7 W3 O8 95.9(3) . .
O7 W3 O9 162.7(3) . .
O7 W3 O13 92.4(4) . .
O8 W3 O9 74.8(3) . .
O13 W3 O8 85.2(3) . .
O13 W3 O9 72.6(3) . .
O9 W4 O13 74.7(3) . .
O9 W4 O14 75.3(3) . .
O9 W4 O18 141.4(3) . .
O11 W4 O9 104.1(4) . .
O11 W4 O12 102.2(4) . .
O11 W4 O13 167.3(4) . .
O11 W4 O14 90.2(4) . .
O11 W4 O18 100.2(4) . .
O12 W4 O9 101.9(4) . .
O12 W4 O13 90.3(3) . .
O12 W4 O14 167.6(3) . .
O12 W4 O18 101.7(4) . .
O14 W4 O13 77.3(3) . .
O18 W4 O13 75.1(3) . .
O18 W4 O14 75.1(3) . .
O14 W5 O17 83.7(3) . .
O14 W5 O18 72.3(3) . .
O17 W5 O18 73.8(3) . .
O19 W5 O14 95.7(3) . .
O19 W5 O17 163.9(3) . .
O19 W5 O18 90.6(3) . .
O19 W5 O21 98.0(4) . .
O20 W5 O14 93.2(3) . .
O20 W5 O17 92.7(3) . .
O20 W5 O18 160.9(3) . .
O20 W5 O19 103.4(4) . .
O20 W5 O21 103.2(4) . .
O21 W5 O14 155.5(3) . .
O21 W5 O17 77.6(3) . .
O21 W5 O18 87.3(3) . .
O13 W6 O17 85.8(3) . .
O13 W6 O18 72.9(3) . .
O13 W6 W7 127.4(2) . .
O15 W6 O13 94.5(3) . .
O15 W6 O16 104.0(4) . .
O15 W6 O17 93.7(3) . .
O15 W6 O18 163.1(3) . .
O15 W6 O22 102.0(4) . .
O15 W6 W7 91.1(3) . .
O16 W6 O13 96.7(4) . .
O16 W6 O17 161.8(4) . .
O16 W6 O18 89.0(4) . .
O16 W6 O22 95.5(4) . .
O16 W6 W7 132.3(3) . .
O17 W6 O18 74.5(3) . .
O17 W6 W7 41.6(2) . .
O18 W6 W7 87.9(2) . .
O22 W6 O13 156.4(3) . .
O22 W6 O17 76.6(3) . .
O22 W6 O18 87.2(3) . .
O22 W6 W7 36.8(2) . .
O17 W7 W6 41.3(2) . .
O21 W7 O17 72.1(3) . .
O21 W7 W6 82.3(2) . .
O22 W7 O17 72.1(3) . .
O22 W7 O21 81.0(3) . .
O22 W7 W6 32.5(2) . .
O23 W7 O17 91.8(3) . .
O23 W7 O21 163.6(3) . .
O23 W7 O22 90.7(3) . .
O23 W7 W6 83.1(3) . .
O24 W7 O17 92.9(3) . .
O24 W7 O21 86.7(3) . .
O24 W7 O22 162.9(3) . .
O24 W7 O23 98.0(4) . .
O24 W7 W6 134.0(2) . .
O39 W7 O17 156.3(3) . .
O39 W7 O21 90.3(4) . .
O39 W7 O22 89.9(4) . .
O39 W7 O23 104.0(4) . .
O39 W7 O24 102.1(4) . .
O39 W7 W6 122.4(3) . .

loop_
_geom_bond_atom_site_label_1
_geom_bond_atom_site_label_2
_geom_bond_distance
_geom_bond_site_symmetry_2
Ag1 Ag8 2.946(5) .
Ag1 Ag10 3.247(6) .
Ag1 Ag20 3.096(5) .
Ag1 O36 2.56(4) .
Ag1 S6 2.435(6) .
Ag1 S14 2.587(8) .
Ag1A Ag5B 2.761(19) .
Ag1A Ag8A 2.543(18) .
Ag1A Ag20 3.290(9) .
Ag1A O6 2.560(14) .
Ag1A O36 2.47(4) .
Ag1A S6 2.575(8) .
Ag1A S14 2.297(9) .
Ag1B Ag3B 3.13(2) .
Ag1B S5 2.147(14) .
Ag1B S6 2.254(14) .
Ag2 Ag29 2.933(4) .
Ag2 S4 2.700(3) 2_666
Ag2 S9 2.495(6) .
Ag2 S21 2.471(6) .
Ag2A Ag24 3.27(2) .
Ag2A Ag25 3.15(2) .
Ag2A O20 2.513(11) .
Ag2A S4 2.888(16) 2_666
Ag2A S9 1.70(3) .
Ag2B Ag4B 2.80(3) .
Ag2B Ag5B 3.21(2) .
Ag2B Ag9A 2.947(19) .
Ag2B O2 2.568(16) .
Ag2B S15 2.610(15) .
Ag2B S17 2.175(13) .
Ag3 Ag9 2.881(3) .
Ag3 Ag29 2.9375(17) .
Ag3 O1 2.518(9) .
Ag3 O29 2.280(12) .
Ag3 S16 2.665(4) .
Ag3 S21 2.626(4) .
Ag3A Ag4A 3.149(15) .
Ag3A Ag9A 3.010(16) .
Ag3A Ag29 3.318(8) .
Ag3A O1 2.446(11) .
Ag3A O29 2.385(15) .
Ag3A S21 1.738(8) .
Ag3B Ag36 3.020(14) .
Ag3B S2 2.647(14) .
Ag3B S6 2.428(16) .
Ag4 Ag21 3.207(2) .
Ag4 O19 2.450(8) .
Ag4 S12 2.468(4) .
Ag4 S21 2.533(4) .
Ag4A Ag23 3.274(10) .
Ag4A O19 2.176(12) .
Ag4A S12 2.758(11) .
Ag4A S21 2.708(10) .
Ag4B Ag5A 3.22(2) .
Ag4B O31 2.35(3) .
Ag4B S17 2.481(16) .
Ag5 Ag11 2.944(2) .
Ag5 O31 2.411(14) .
Ag5 O40 2.534(9) .
Ag5 S16 2.523(5) .
Ag5 S19 2.523(4) .
Ag5A Ag8B 2.56(2) 2_666
Ag5A S16 2.310(10) .
Ag5A S19 2.228(10) .
Ag5B O6 2.382(15) .
Ag5B O35 2.21(4) .
Ag5B S14 2.465(14) .
Ag5B S17 2.499(16) .
Ag6 Ag17 3.154(3) .
Ag6 Ag41 3.308(3) .
Ag6 O23 2.562(8) .
Ag6 S1 2.454(4) .
Ag6 S19 2.382(5) 2_666
Ag6A Ag8B 3.15(2) .
Ag6A Ag36 3.067(13) .
Ag6A O23 2.439(11) .
Ag6A S1 2.458(9) .
Ag6A S3 2.425(14) .
Ag6A S19 2.890(15) 2_666
Ag7 Ag16 3.070(2) .
Ag7 Ag41 2.908(2) .
Ag7 O44 2.273(13) .
Ag7 S7 2.558(5) .
Ag7 S8 2.573(4) .
Ag7A Ag7B 3.09(2) .
Ag7A Ag15 2.69(2) .
Ag7A Ag23 3.37(2) .
Ag7A S7 2.124(13) .
Ag7A S8 2.400(12) .
Ag7B O39 2.55(2) .
Ag7B S8 2.699(17) .
Ag7B S20 2.218(17) 2_666
Ag8 Ag20 2.8120(17) .
Ag8 Ag34 3.054(3) .
Ag8 O12 2.473(9) .
Ag8 O16 2.464(9) .
Ag8 S6 2.441(4) .
Ag8 S11 2.524(4) .
Ag8A Ag20 2.967(12) .
Ag8A O12 2.169(14) .
Ag8A S6 2.222(12) .
Ag8B Ag5A 2.56(2) 2_666
Ag8B Ag29 2.94(2) 2_666
Ag8B O5 2.22(2) 2_666
Ag8B S3 2.53(2) .
Ag9 Ag11 2.836(2) .
Ag9 Ag21 2.884(3) .
Ag9 O30 2.243(11) .
Ag9 S15 2.446(5) .
Ag9 S16 2.595(5) .
Ag9A O1 2.428(15) .
Ag9A O30 2.418(17) .
Ag9A S16 1.977(18) .
Ag9B Ag31 3.18(2) .
Ag9B Ag32 2.83(2) .
Ag9B O3 2.516(19) .
Ag9B S17 2.77(2) .
Ag9B S18 1.37(2) .
Ag10 Ag12 3.072(2) .
Ag10 Ag18 3.272(2) .
Ag10 Ag32 3.077(2) .
Ag10 C67 2.71(3) .
Ag10 O36 2.20(4) .
Ag10 S5 2.522(4) .
Ag10 S6 2.653(5) .
Ag11 Ag13 3.1295(19) .
Ag11 O2 2.522(8) .
Ag11 S16 2.467(4) .
Ag11 S17 2.442(4) .
Ag12 O15 2.479(8) .
Ag12 S2 2.481(4) .
Ag12 S6 2.500(4) .
Ag13 Ag18 3.299(2) .
Ag13 O32 2.221(13) .
Ag13 O40 2.358(9) .
Ag13 S17 2.471(4) .
Ag13 S18 2.771(5) .
Ag14 Ag18 3.215(2) .
Ag14 Ag19 3.094(2) .
Ag14 O6 2.509(9) .
Ag14 S14 2.542(4) .
Ag14 S15 2.814(5) .
Ag14 S17 2.509(4) .
Ag15 Ag23 2.8946(17) .
Ag15 Ag33 3.342(2) .
Ag15 Ag34 2.9721(17) .
Ag15 O18 2.402(7) .
Ag15 S7 2.482(4) .
Ag15 S10 2.520(4) .
Ag16 Ag24 2.933(2) .
Ag16 Ag25 3.0374(18) .
Ag16 S8 2.434(4) .
Ag16 S20 2.429(4) 2_666
Ag17 Ag29 2.955(2) 2_666
Ag17 Ag39 3.1393(16) .
Ag17 O5 2.136(8) 2_666
Ag17 S3 2.421(4) .
Ag18 Ag32 2.9791(19) .
Ag18 C67 2.61(3) .
Ag18 O35 1.77(4) .
Ag18 S17 2.614(4) .
Ag18 S18 2.642(5) .
Ag19 Ag20 2.964(2) .
Ag19 Ag21 3.377(2) .
Ag19 Ag33 3.258(2) .
Ag19 S13 2.439(6) .
Ag19 S14 2.474(5) .
Ag19 S15 2.705(4) .
Ag20 O33 2.27(2) .
Ag20 S11 2.557(4) .
Ag20 S14 2.494(4) .
Ag21 Ag22 3.063(2) .
Ag21 O11 2.520(8) .
Ag21 S12 2.405(5) .
Ag21 S15 2.400(5) .
Ag22 Ag40 2.822(2) .
Ag22 O28 2.256(19) .
Ag22 S12 2.611(5) .
Ag22 S13 2.373(6) .
Ag23 Ag24 3.0860(17) .
Ag23 Ag40 3.1737(19) .
Ag23 O19 2.390(8) .
Ag23 O26 2.405(15) .
Ag23 S8 2.468(4) .
Ag23 S10 2.501(4) .
Ag24 O25 2.217(14) .
Ag24 S8 2.603(4) .
Ag24 S9 2.442(4) .
Ag25 Ag26 3.3546(13) .
Ag25 Ag31 3.3781(18) 2_666
Ag25 Ag42 2.9201(16) 2_666
Ag25 O4 2.522(8) 2_666
Ag25 O24 2.244(8) .
Ag25 S9 2.409(4) .
Ag26 Ag27 2.7317(11) .
Ag26 Ag27 2.7470(11) 2_666
Ag26 Ag28 2.7487(12) 2_666
Ag26 Ag28 2.7806(12) .
Ag26 Ag39 3.3574(12) .
Ag26 O5 2.307(8) 2_666
Ag26 O24 2.301(8) .
Ag27 Ag26 2.7469(11) 2_666
Ag27 Ag28 2.8296(11) .
Ag27 Ag28 2.9155(11) 2_666
Ag27 Ag39 3.0578(12) .
Ag27 Ag42 3.0058(12) .
Ag27 O8 2.294(8) .
Ag27 O17 2.312(7) .
Ag28 Ag26 2.7486(12) 2_666
Ag28 Ag27 2.9154(11) 2_666
Ag28 Ag39 2.9819(12) 2_666
Ag28 Ag42 3.0235(12) 2_666
Ag28 O10 2.515(8) .
Ag28 O20 2.380(8) .
Ag28 S4 2.553(3) 2_666
Ag29 Ag8B 2.94(2) 2_666
Ag29 Ag17 2.955(2) 2_666
Ag29 Ag37 3.1191(16) 2_666
Ag29 S3 2.429(4) 2_666
Ag29 S21 2.410(4) .
Ag30 S19 2.397(5) .
Ag30 S20 2.428(5) .
Ag31 Ag25 3.3781(17) 2_666
Ag31 S18 2.387(5) .
Ag31 S20 2.384(4) .
Ag32 S5 2.352(4) .
Ag32 S18 2.364(5) .
Ag33 S10 2.560(4) .
Ag33 S11 2.510(5) .
Ag33 S13 2.490(6) .
Ag34 Ag35 2.9346(17) .
Ag34 O16 2.425(9) .
Ag34 O38 2.323(14) .
Ag34 S7 2.660(4) .
Ag34 S11 2.525(4) .
Ag35 Ag36 3.3533(19) .
Ag35 Ag41 2.882(2) .
Ag35 O37 2.257(16) .
Ag35 S1 2.576(4) .
Ag35 S7 2.516(5) .
Ag36 S1 2.389(4) .
Ag36 S2 2.368(4) .
Ag37 Ag29 3.1190(16) 2_666
Ag37 Ag38 2.9004(16) .
Ag37 Ag39 3.2687(14) .
Ag37 O41 2.273(11) .
Ag37 S2 2.532(4) .
Ag37 S3 2.591(4) .
Ag37 S4 2.776(3) .
Ag38 Ag42 2.9535(14) .
Ag38 O42 2.299(10) .
Ag38 S4 2.519(3) .
Ag38 S5 2.449(4) .
Ag39 Ag28 2.9819(12) 2_666
Ag39 O15 2.446(8) .
Ag39 O23 2.170(8) .
Ag39 S4 2.394(3) .
Ag40 O26 2.428(15) .
Ag40 O27 2.280(17) .
Ag40 S10 2.615(4) .
Ag40 S12 2.537(4) .
Ag41 O39 2.342(9) .
Ag41 O43 2.195(12) .
Ag41 S1 2.493(4) .
Ag42 Ag25 2.9200(16) 2_666
Ag42 Ag28 3.0236(12) 2_666
Ag42 O4 2.218(9) .
Ag42 O7 2.400(9) .
Ag42 S4 2.404(3) .
C1 C2 1.49(2) .
C2 C3 1.52(2) .
C2 S2 1.854(13) .
C4 C5 1.525(10) .
C5 C6 1.529(10) .
C5 S6 1.818(10) .
C7 C8 1.43(4) .
C8 C9 1.28(3) .
C9 C88 1.55(3) .
C10 C11 1.40(2) .
C11 C12 1.52(3) .
C11 S1 1.846(13) .
C13 C14 1.45(3) .
C14 C15 1.45(3) .
C14 S7 1.867(16) .
C16 C17 1.46(3) .
C17 C18 1.45(3) .
C17 S10 1.858(15) .
C19 C20 1.46(3) .
C20 C21 1.39(4) .
C20 S13 1.855(9) .
C22 C23 1.50(3) .
C23 C24 1.48(3) .
C23 S14 1.849(15) .
C25 C26 1.45(2) .
C26 C27 1.40(3) .
C26 S15 1.860(14) .
C28 C29 1.526(10) .
C29 C30 1.523(10) .
C29 S16 1.720(15) .
C31 C32 1.47(3) .
C32 C33 1.52(3) .
C32 S17 1.821(16) .
C34 C36 1.537(10) .
C35 C36 1.50(3) .
C36 S18 1.857(18) .
C37 C38 1.55(3) .
C38 C39 1.51(2) .
C38 S5 1.852(16) .
C40 C41 1.49(3) .
C41 C42 1.47(3) .
C41 S20 1.861(18) .
C43 C44 1.48(3) .
C44 C45 1.47(4) .
C44 S19 1.868(18) .
C46 C47 1.48(2) .
C47 C48 1.48(3) .
C47 S9 1.853(15) .
C49 C50 1.48(3) .
C50 C51 1.48(3) .
C50 S8 1.846(14) .
C52 C53 1.49(3) .
C53 C54 1.53(3) .
C53 S11 1.861(15) .
C55 C56 1.50(2) .
C56 C57 1.37(3) .
C56 S3 1.867(16) .
C58 C59 1.44(3) .
C59 C60 1.50(4) .
C59 S12 1.888(19) .
C61 C62 1.521(10) .
C62 C63 1.529(10) .
C62 S21 2.035(15) .
C64 C65 1.548(10) .
C65 C66 1.556(10) .
C66 C67 1.545(10) .
C67 O35 1.231(10) .
C67 O36 1.233(10) .
C68 C69 1.544(10) .
C69 C70 1.547(10) .
C70 C71 1.547(10) .
C71 O33 1.30(4) .
C71 O34 1.20(3) .
C72 C73 1.542(10) .
C73 C74 1.553(10) .
C74 C75 1.54(4) .
C75 O27 1.32(4) .
C75 O28 1.18(4) .
C76 C77 1.38(3) .
C77 C78 1.537(10) .
C78 C79 1.47(2) .
C79 O29 1.22(2) .
C79 O30 1.28(2) .
C80 C81 1.548(10) .
C81 C82 1.549(10) .
C82 C83 1.554(10) .
C83 O25 1.36(3) .
C83 O26 1.14(2) .
C84 C85 1.45(4) .
C85 C86 1.39(3) .
C86 C87 1.55(3) .
C87 O43 1.27(2) .
C87 O44 1.21(2) .
C88 O37 1.21(3) .
C88 O38 1.29(3) .
C89 C90 1.66(3) .
C90 C91 1.536(10) .
C91 C92 1.53(2) .
C92 O41 1.21(2) .
C92 O42 1.251(19) .
C93 C94 1.52(4) .
C94 C95 1.59(4) .
C95 C96 1.53(3) .
C96 O31 1.28(2) .
C96 O32 1.19(2) .
C97 O45 1.45(3) .
O1 W1 1.753(8) .
O2 W1 1.862(7) .
O2 W2 2.080(8) .
O3 W2 2.051(8) .
O3 W3 1.884(8) .
O4 Ag25 2.522(8) 2_666
O4 W2 1.824(8) .
O5 Ag8B 2.22(2) 2_666
O5 Ag17 2.136(8) 2_666
O5 Ag26 2.307(8) 2_666
O5 W2 1.821(8) .
O6 W3 1.773(8) .
O7 W3 1.776(8) .
O8 W1 2.168(7) .
O8 W2 2.187(7) .
O8 W3 2.129(7) .
O9 W1 2.248(8) .
O9 W3 2.226(8) .
O9 W4 1.935(7) .
O10 W1 1.785(8) .
O11 W4 1.735(8) .
O12 W4 1.776(9) .
O13 W3 1.993(8) .
O13 W4 2.180(8) .
O13 W6 1.995(8) .
O14 W1 1.991(7) .
O14 W4 2.174(7) .
O14 W5 1.980(7) .
O15 W6 1.762(8) .
O16 W6 1.764(8) .
O17 W5 2.150(8) .
O17 W6 2.149(7) .
O17 W7 2.163(7) .
O18 W4 1.961(8) .
O18 W5 2.282(8) .
O18 W6 2.250(8) .
O19 W5 1.781(8) .
O20 W5 1.765(8) .
O21 W5 1.859(7) .
O21 W7 2.119(8) .
O22 W6 1.855(8) .
O22 W7 2.070(8) .
O23 W7 1.817(8) .
O24 W7 1.806(8) .
O39 W7 1.763(8) .
O40 W2 1.767(8) .
S3 Ag29 2.429(4) 2_666
S4 Ag2 2.701(3) 2_666
S4 Ag2A 2.888(15) 2_666
S4 Ag28 2.553(3) 2_666
S19 Ag6 2.382(4) 2_666
S19 Ag6A 2.890(15) 2_666
S20 Ag7B 2.218(17) 2_666
S20 Ag16 2.429(4) 2_666
W6 W7 3.2310(7) .
